data_7719609
loop_
_publ_author_name
'Archer, Emma M.'
'Vigil, Correy R.'
'Galley, Shane S.'
'Jackson, Jessica A.'
'Shafer, Jenifer C.'

_publ_section_title
;
 Unveiling the interplay: comparing solvent extraction, structure, and
 stability constants in a phenanthroline diamide system with trivalent
 lanthanides.
;
_journal_issue 43
_journal_name_full 'Dalton transactions (Cambridge, England : 2003)'
_journal_page_first 16086
_journal_page_last 16094
_journal_paper_doi 10.1039/d5dt01636c
_journal_volume 54
_journal_year 2025
_chemical_formula_moiety '0.5(C44 H52 La N11 O13), C2 H3 N'
_chemical_formula_sum 'C24 H29 La0.5 N6.5 O6.5'
_chemical_formula_weight 581.99
_chemical_name_systematic LaTEtDAPhen
_space_group_crystal_system monoclinic
_space_group_IT_number 4
_space_group_name_Hall 'P 2yb'
_space_group_name_H-M_alt 'P 1 21 1'
_atom_sites_solution_hydrogens geom
_atom_sites_solution_primary dual
_audit_creation_date 2025-03-03
_audit_creation_method
;
Olex2 1.5
(compiled 2024.02.16 svn.r378c4104 for OlexSys, GUI svn.r6928)
;
_audit_update_record
;
2025-05-13 deposited with the CCDC.	2025-09-25 downloaded from the CCDC.
;
_cell_angle_alpha 90
_cell_angle_beta 98.248(2)
_cell_angle_gamma 90
_cell_formula_units_Z 8
_cell_length_a 12.5844(8)
_cell_length_b 20.8564(15)
_cell_length_c 20.0610(14)
_cell_measurement_reflns_used 9843
_cell_measurement_temperature 100
_cell_measurement_theta_max 19.000
_cell_measurement_theta_min 2.211
_cell_volume 5210.9(6)
_computing_cell_refinement 'SAINT V8.40B (?, 2016)'
_computing_data_reduction 'SAINT V8.40B (?, 2016)'
_computing_molecular_graphics 'Olex2 1.5 (Dolomanov et al., 2009)'
_computing_publication_material 'Olex2 1.5 (Dolomanov et al., 2009)'
_computing_structure_refinement 'SHELXL 2019/3 (Sheldrick, 2015)'
_computing_structure_solution 'SHELXT 2018/2 (Sheldrick, 2018)'
_diffrn_ambient_temperature 100
_diffrn_measured_fraction_theta_full 0.997
_diffrn_measured_fraction_theta_max 0.995
_diffrn_measurement_device_type 'Bruker D8 Venture'
_diffrn_radiation_type AgK\a
_diffrn_radiation_wavelength 0.56086
_diffrn_reflns_av_R_equivalents 0.0853
_diffrn_reflns_av_unetI/netI 0.0623
_diffrn_reflns_Laue_measured_fraction_full 0.997
_diffrn_reflns_Laue_measured_fraction_max 0.995
_diffrn_reflns_limit_h_max 17
_diffrn_reflns_limit_h_min -15
_diffrn_reflns_limit_k_max 28
_diffrn_reflns_limit_k_min -28
_diffrn_reflns_limit_l_max 27
_diffrn_reflns_limit_l_min -27
_diffrn_reflns_number 131723
_diffrn_reflns_point_group_measured_fraction_full 0.996
_diffrn_reflns_point_group_measured_fraction_max 0.993
_diffrn_reflns_theta_full 19.665
_diffrn_reflns_theta_max 22.337
_diffrn_reflns_theta_min 2.429
_diffrn_source_current 1.0
_diffrn_source_power 0.05
_diffrn_source_voltage 50.0
_exptl_absorpt_coefficient_mu 0.477
_exptl_absorpt_correction_T_max 0.7448
_exptl_absorpt_correction_T_min 0.6666
_exptl_absorpt_correction_type multi-scan
_exptl_absorpt_process_details
;
SADABS-2016/2 (Bruker,2016/2) was used for absorption correction.
wR2(int) was 0.1301 before and 0.0899 after correction.
The Ratio of minimum to maximum transmission is 0.8950.
The \l/2 correction factor is Not present.
;
_exptl_crystal_colour 'clear yellow'
_exptl_crystal_colour_lustre clear
_exptl_crystal_colour_primary yellow
_exptl_crystal_density_diffrn 1.484
_exptl_crystal_description prism
_exptl_crystal_F_000 2392
_exptl_crystal_size_max 0.511
_exptl_crystal_size_mid 0.158
_exptl_crystal_size_min 0.15
_refine_diff_density_max 1.105
_refine_diff_density_min -0.620
_refine_diff_density_rms 0.079
_refine_ls_abs_structure_details
;
 Refined as an inversion twin.
;
_refine_ls_abs_structure_Flack 0.469(14)
_refine_ls_extinction_method none
_refine_ls_goodness_of_fit_ref 1.028
_refine_ls_hydrogen_treatment constr
_refine_ls_matrix_type full
_refine_ls_number_parameters 1392
_refine_ls_number_reflns 26970
_refine_ls_number_restraints 1
_refine_ls_restrained_S_all 1.028
_refine_ls_R_factor_all 0.0373
_refine_ls_R_factor_gt 0.0349
_refine_ls_shift/su_max 0.001
_refine_ls_shift/su_mean 0.000
_refine_ls_structure_factor_coef Fsqd
_refine_ls_weighting_details 'w=1/[\s^2^(Fo^2^)+(0.0306P)^2^+1.0676P] where P=(Fo^2^+2Fc^2^)/3'
_refine_ls_weighting_scheme calc
_refine_ls_wR_factor_gt 0.0821
_refine_ls_wR_factor_ref 0.0844
_reflns_Friedel_coverage 0.944
_reflns_Friedel_fraction_full 0.995
_reflns_Friedel_fraction_max 0.991
_reflns_number_gt 25728
_reflns_number_total 26970
_reflns_threshold_expression 'I > 2\s(I)'
_cod_data_source_file d5dt01636c8.cif
_cod_data_source_block ag_la_tetdaphen_3
_cod_depositor_comments 'Adding full bibliography for 7719600--7719609.cif.'
_cod_original_formula_sum 'C24 H29 La0.50 N6.50 O6.50'
_cod_database_code 7719609
_shelx_shelxl_version_number 2019/3
_shelx_space_group_comment
;
The symmetry employed for this shelxl refinement is uniquely defined
by the following loop, which should always be used as a source of
symmetry information in preference to the above space-group names.
They are only intended as comments.
;
_shelx_estimated_absorpt_t_max 0.932
_shelx_estimated_absorpt_t_min 0.793
_olex2_refinement_description
;
1. Twinned data refinement
 Scales: 0.531(14)
 0.469(14)
2. Fixed Uiso
 At 1.2 times of:
  All C(H) groups, {H03D,H03E,H03F} of C039, {H35A,H35B,H35C} of C35, {H3AA,
  H3AB,H3AC} of C3A, All C(H,H) groups
 At 1.5 times of:
  {H10A,H10B,H10C} of C10B, {H86A,H86B,H86C} of C86, {H19A,H19B,H19C} of C19,
  {H63A,H63B,H63C} of C63, {H60A,H60B,H60C} of C60, {H50A,H50B,H50C} of C50,
  {H21A,H21B,H21C} of C21, {H65A,H65B,H65C} of C65, {H42A,H42B,H42C} of C42,
  {H37A,H37B,H37C} of C37, {H84A,H84B,H84C} of C84, {H16A,H16B,H16C} of C16,
  {H79A,H79B,H79C} of C79, {H81A,H81B,H81C} of C81, {H44A,H44B,H44C} of C44,
  {H39A,H39B,H39C} of C39, {H03A,H03B,H03C} of C03R, {H58A,H58B,H58C} of C58
3. Others
 Sof(C8B)=Sof(H8BA)=Sof(H8BB)=Sof(C10B)=Sof(H10A)=Sof(H10B)=Sof(H10C)=1-FVAR(1)
 Sof(C86)=Sof(H86A)=Sof(H86B)=Sof(H86C)=Sof(C85)=Sof(H85A)=Sof(H85B)=FVAR(1)
4.a Secondary CH2 refined with riding coordinates:
 C13(H13A,H13B), C15(H15A,H15B), C38(H38A,H38B), C57(H57A,H57B), C59(H59A,
 H59B), C36(H36A,H36B), C80(H80A,H80B), C78(H78A,H78B), C64(H64A,H64B),
 C18(H18A,H18B), C62(H62A,H62B), C20(H20A,H20B), C43(H43A,H43B), C41(H41A,H41B),
  C83(H83A,H83B), C85(H85A,H85B), C8B(H8BA,H8BB)
4.b Aromatic/amide H refined with riding coordinates:
 C49(H49), C10(H10), C5(H5), C70(H70), C14(H14), C23(H23), C2(H2), C47(H47),
 C24(H24), C6(H6), C3(H3), C27(H27), C53(H53), C67(H67), C68(H68), C71(H71),
 C46(H46), C54(H54), C26(H26), C31(H31), C9(H9), C32(H32), C76(H76), C75(H75)
4.c Idealised Me refined as rotating group:
 C58(H58A,H58B,H58C), C65(H65A,H65B,H65C), C19(H19A,H19B,H19C), C50(H50A,H50B,
 H50C), C039(H03D,H03E,H03F), C63(H63A,H63B,H63C), C60(H60A,H60B,H60C),
 C21(H21A,H21B,H21C), C42(H42A,H42B,H42C), C16(H16A,H16B,H16C), C79(H79A,H79B,
 H79C), C37(H37A,H37B,H37C), C03R(H03A,H03B,H03C), C44(H44A,H44B,H44C),
 C81(H81A,H81B,H81C), C39(H39A,H39B,H39C), C84(H84A,H84B,H84C), C35(H35A,H35B,
 H35C), C3A(H3AA,H3AB,H3AC), C86(H86A,H86B,H86C), C10B(H10A,H10B,H10C)
;
_olex2_submission_original_sample_id LaTEtDAPhen
_olex2_submission_special_instructions 'No special instructions were received'

loop_
_space_group_symop_operation_xyz
'x, y, z'
'-x, y+1/2, -z'

loop_
_atom_site_label
_atom_site_type_symbol
_atom_site_fract_x
_atom_site_fract_y
_atom_site_fract_z
_atom_site_U_iso_or_equiv
_atom_site_adp_type
_atom_site_occupancy
_atom_site_site_symmetry_order
_atom_site_calc_flag
_atom_site_refinement_flags_posn
_atom_site_refinement_flags_adp
_atom_site_refinement_flags_occupancy
_atom_site_disorder_assembly
_atom_site_disorder_group
La01 La 0.18042(2) 0.60766(2) 0.08234(2) 0.01540(5) Uani 1 1 d . . . . .
La02 La 0.83519(2) 0.47493(2) 0.40902(2) 0.01539(5) Uani 1 1 d . . . . .
O7 O 1.0411(3) 0.46218(17) 0.38780(16) 0.0238(8) Uani 1 1 d . . . . .
O10 O 0.8388(2) 0.6037(2) 0.44146(15) 0.0232(6) Uani 1 1 d . . . . .
O6 O 0.9983(3) 0.41498(18) 0.47666(18) 0.0228(7) Uani 1 1 d . . . . .
O9 O 0.9857(3) 0.55234(19) 0.4765(2) 0.0255(8) Uani 1 1 d . . . . .
N14 N 0.3393(3) 0.53005(19) 0.14569(19) 0.0160(7) Uani 1 1 d . . . . .
O14 O 0.2398(3) 0.71245(15) 0.03297(16) 0.0202(6) Uani 1 1 d . . . . .
O11 O 0.9758(4) 0.6544(2) 0.4957(3) 0.0469(12) Uani 1 1 d . . . . .
O12 O 0.8004(3) 0.49361(16) 0.52923(15) 0.0228(7) Uani 1 1 d . . . . .
O2 O 0.7773(3) 0.36823(15) 0.45564(16) 0.0216(6) Uani 1 1 d . . . . .
O3 O 0.8760(3) 0.38467(16) 0.32313(16) 0.0226(7) Uani 1 1 d . . . . .
O22 O 0.0297(3) 0.53292(19) 0.0110(2) 0.0272(8) Uani 1 1 d . . . . .
O4 O 0.7135(3) 0.41956(17) 0.30710(17) 0.0273(7) Uani 1 1 d . . . . .
O1 O 0.8627(3) 0.54146(16) 0.30890(16) 0.0211(7) Uani 1 1 d . . . . .
N2 N 0.6266(3) 0.45545(18) 0.42713(18) 0.0172(8) Uani 1 1 d . . . . .
O17 O 0.3049(3) 0.66363(18) 0.18325(17) 0.0267(7) Uani 1 1 d . . . . .
O15 O 0.1516(3) 0.54316(16) 0.18351(16) 0.0211(7) Uani 1 1 d . . . . .
O20 O 0.0176(3) 0.67084(19) 0.02008(19) 0.0256(8) Uani 1 1 d . . . . .
O23 O 0.1717(2) 0.4796(2) 0.05192(16) 0.0257(7) Uani 1 1 d . . . . .
N1 N 0.7069(3) 0.3309(2) 0.5456(2) 0.0240(8) Uani 1 1 d . . . . .
O25 O 0.2162(3) 0.58604(16) -0.03810(16) 0.0225(7) Uani 1 1 d . . . . .
O19 O -0.0246(3) 0.61770(18) 0.10575(16) 0.0241(8) Uani 1 1 d . . . . .
O5 O 0.7670(4) 0.3539(2) 0.2347(2) 0.0452(11) Uani 1 1 d . . . . .
N15 N 0.1384(3) 0.43989(19) 0.21374(19) 0.0212(8) Uani 1 1 d . . . . .
N8 N 0.8260(3) 0.5561(2) 0.62185(19) 0.0233(8) Uani 1 1 d . . . . .
N6 N 0.9339(3) 0.6048(2) 0.47168(19) 0.0249(7) Uani 1 1 d . . . . .
N20 N 0.4391(3) 0.55517(19) -0.08345(19) 0.0190(7) Uani 1 1 d . . . . .
N5 N 1.0708(3) 0.43094(19) 0.4408(2) 0.0215(8) Uani 1 1 d . . . . .
N19 N 0.1955(3) 0.5242(2) -0.1313(2) 0.0280(9) Uani 1 1 d . . . . .
N3 N 0.6753(3) 0.55243(19) 0.34705(19) 0.0176(8) Uani 1 1 d . . . . .
N4 N 0.8743(3) 0.64485(19) 0.28024(19) 0.0211(8) Uani 1 1 d . . . . .
N9 N 0.5803(3) 0.52077(19) 0.57837(19) 0.0203(8) Uani 1 1 d . . . . .
N23 N 0.8571(9) 0.1944(9) 0.3266(8) 0.222(9) Uani 1 1 d . . . . .
O13 O 0.3563(3) 0.31434(19) 0.7073(2) 0.0366(9) Uani 1 1 d . . . . .
O24 O 0.0397(4) 0.4310(2) -0.0101(3) 0.0541(13) Uani 1 1 d . . . . .
O8 O 1.1646(3) 0.4153(2) 0.4583(2) 0.0355(9) Uani 1 1 d . . . . .
C49 C 0.6345(4) 0.5101(2) 0.1631(2) 0.0231(9) Uani 1 1 d . . . . .
H49 H 0.688255 0.483344 0.184118 0.028 Uiso 1 1 calc R U . . .
O21 O -0.1484(3) 0.6673(2) 0.0385(2) 0.0405(10) Uani 1 1 d . . . . .
C51 C 0.4433(3) 0.5372(2) 0.1383(2) 0.0180(8) Uani 1 1 d . . . . .
C8 C 0.5712(3) 0.5447(2) 0.3553(2) 0.0169(8) Uani 1 1 d . . . . .
N13 N 0.3894(3) 0.62465(17) 0.06365(18) 0.0164(8) Uani 1 1 d . . . . .
O18 O 0.2507(4) 0.7266(2) 0.25782(19) 0.0424(10) Uani 1 1 d . . . . .
C56 C 0.1944(4) 0.4889(2) 0.1949(2) 0.0191(9) Uani 1 1 d . . . . .
O16 O 0.1407(3) 0.69634(17) 0.16878(16) 0.0230(7) Uani 1 1 d . . . . .
C10 C 0.3889(4) 0.4429(2) 0.2221(2) 0.0215(9) Uani 1 1 d . . . . .
H10 H 0.368338 0.411399 0.250516 0.026 Uiso 1 1 calc R U . . .
C5 C 0.3534(4) 0.5216(2) 0.3700(2) 0.0232(9) Uani 1 1 d . . . . .
H5 H 0.281981 0.513942 0.374486 0.028 Uiso 1 1 calc R U . . .
N17 N 0.0791(3) 0.4800(2) 0.0172(2) 0.0261(8) Uani 1 1 d . . . . .
C52 C 0.4708(3) 0.5891(2) 0.0956(2) 0.0173(8) Uani 1 1 d . . . . .
C45 C 0.3115(3) 0.4845(2) 0.1864(2) 0.0184(8) Uani 1 1 d . . . . .
C70 C 0.6865(4) 0.4661(3) -0.0116(2) 0.0275(10) Uani 1 1 d . . . . .
H70 H 0.707112 0.430390 0.014943 0.033 Uiso 1 1 calc R U . . .
C85 C 0.4879(4) 0.5848(2) 0.3234(2) 0.0199(8) Uani 1 1 d . . . . .
C28 C 0.4765(4) 0.5380(2) 0.5649(2) 0.0196(8) Uani 1 1 d . . . . .
N12 N 0.3093(3) 0.7465(2) -0.05869(19) 0.0222(8) Uani 1 1 d . . . . .
C14 C 0.6612(4) 0.5598(2) 0.1248(2) 0.0227(9) Uani 1 1 d . . . . .
H14 H 0.732978 0.567523 0.121299 0.027 Uiso 1 1 calc R U . . .
C23 C 0.6258(4) 0.6112(3) 0.5126(2) 0.0228(8) Uani 1 1 d . . . . .
H23 H 0.678864 0.634930 0.495975 0.027 Uiso 1 1 calc R U . . .
C77 C 0.2529(4) 0.5463(2) -0.0751(2) 0.0213(9) Uani 1 1 d . . . . .
N7 N 0.7852(3) 0.3849(2) 0.28718(19) 0.0241(8) Uani 1 1 d . . . . .
N11 N 0.4950(3) 0.3760(2) 0.75589(19) 0.0256(8) Uani 1 1 d . . . . .
C7 C 0.5442(3) 0.4919(2) 0.3967(2) 0.0170(8) Uani 1 1 d . . . . .
C2 C 0.4982(4) 0.3891(2) 0.4714(2) 0.0231(9) Uani 1 1 d . . . . .
H2 H 0.484650 0.353095 0.496172 0.028 Uiso 1 1 calc R U . . .
C1 C 0.6036(3) 0.4062(2) 0.4650(2) 0.0187(8) Uani 1 1 d . . . . .
C01Q C 0.5794(3) 0.6007(2) 0.0896(2) 0.0190(8) Uani 1 1 d . . . . .
N16 N 0.2325(3) 0.6967(2) 0.20472(19) 0.0231(8) Uani 1 1 d . . . . .
C17 C 0.8185(4) 0.5958(2) 0.2986(2) 0.0186(9) Uani 1 1 d . . . . .
C48 C 0.5261(4) 0.4984(2) 0.1715(2) 0.0187(8) Uani 1 1 d . . . . .
C22 C 0.6515(4) 0.5567(2) 0.5525(2) 0.0188(8) Uani 1 1 d . . . . .
C11 C 0.7015(3) 0.5995(2) 0.3076(2) 0.0180(8) Uani 1 1 d . . . . .
C13 C 0.6402(4) 0.3386(2) 0.5998(2) 0.0249(9) Uani 1 1 d . . . . .
H13A H 0.595663 0.376441 0.590692 0.030 Uiso 1 1 calc R U . . .
H13B H 0.686725 0.345386 0.642089 0.030 Uiso 1 1 calc R U . . .
C47 C 0.4954(4) 0.4500(2) 0.2137(2) 0.0222(9) Uani 1 1 d . . . . .
H47 H 0.546980 0.422636 0.236144 0.027 Uiso 1 1 calc R U . . .
N10 N 0.4338(3) 0.45351(19) 0.6379(2) 0.0223(8) Uani 1 1 d . . . . .
C4 C 0.4362(3) 0.4797(3) 0.4028(2) 0.0210(8) Uani 1 1 d . . . . .
C24 C 0.5183(4) 0.6286(2) 0.4987(2) 0.0268(10) Uani 1 1 d . . . . .
H24 H 0.498152 0.664673 0.472655 0.032 Uiso 1 1 calc R U . . .
N21 N 0.5905(3) 0.61986(19) -0.14111(18) 0.0232(8) Uani 1 1 d . . . . .
C6 C 0.3793(4) 0.5719(2) 0.3326(2) 0.0224(9) Uani 1 1 d . . . . .
H6 H 0.324989 0.598829 0.312495 0.027 Uiso 1 1 calc R U . . .
C25 C 0.4412(4) 0.5918(2) 0.5238(2) 0.0233(10) Uani 1 1 d . . . . .
C3 C 0.4144(4) 0.4262(2) 0.4404(2) 0.0234(9) Uani 1 1 d . . . . .
H3 H 0.343879 0.415515 0.444526 0.028 Uiso 1 1 calc R U . . .
C66 C 0.3664(4) 0.5214(2) -0.0572(2) 0.0201(8) Uani 1 1 d . . . . .
C15 C 0.7994(4) 0.2856(3) 0.5599(3) 0.0305(11) Uani 1 1 d . . . . .
H15A H 0.816737 0.268947 0.517639 0.037 Uiso 1 1 calc R U . . .
H15B H 0.778307 0.249758 0.585835 0.037 Uiso 1 1 calc R U . . .
C27 C 0.2549(4) 0.5703(3) 0.5356(2) 0.0311(11) Uani 1 1 d . . . . .
H27 H 0.182399 0.580459 0.525389 0.037 Uiso 1 1 calc R U . . .
C34 C 0.7656(4) 0.5332(2) 0.5675(2) 0.0194(9) Uani 1 1 d . . . . .
C53 C 0.6017(4) 0.6531(2) 0.0501(2) 0.0228(9) Uani 1 1 d . . . . .
H53 H 0.672402 0.663343 0.045963 0.027 Uiso 1 1 calc R U . . .
C67 C 0.3887(4) 0.4668(2) -0.0161(2) 0.0235(9) Uani 1 1 d . . . . .
H67 H 0.334076 0.444321 0.000320 0.028 Uiso 1 1 calc R U . . .
C68 C 0.4927(4) 0.4483(2) -0.0013(2) 0.0240(9) Uani 1 1 d . . . . .
H68 H 0.510275 0.412503 0.025724 0.029 Uiso 1 1 calc R U . . .
C73 C 0.6235(4) 0.5720(2) -0.0968(2) 0.0219(9) Uani 1 1 d . . . . .
C12 C 0.7023(3) 0.3672(2) 0.4906(2) 0.0186(8) Uani 1 1 d . . . . .
O26 O 0.6748(4) 0.7579(2) -0.2075(2) 0.0473(11) Uani 1 1 d . . . . .
C30 C 0.2876(4) 0.5162(3) 0.5785(2) 0.0253(9) Uani 1 1 d . . . . .
C02G C 0.5424(4) 0.5367(2) -0.0684(2) 0.0195(8) Uani 1 1 d . . . . .
C71 C 0.7619(4) 0.5021(3) -0.0358(3) 0.0326(11) Uani 1 1 d . . . . .
H71 H 0.834033 0.491945 -0.023865 0.039 Uiso 1 1 calc R U . . .
C69 C 0.5741(4) 0.4829(2) -0.0267(2) 0.0217(9) Uani 1 1 d . . . . .
C46 C 0.6232(4) 0.6410(2) 0.2737(2) 0.0225(9) Uani 1 1 d . . . . .
H46 H 0.642776 0.672748 0.245325 0.027 Uiso 1 1 calc R U . . .
C38 C 0.7856(4) 0.6003(3) 0.6702(2) 0.0300(11) Uani 1 1 d . . . . .
H38A H 0.810199 0.585585 0.715613 0.036 Uiso 1 1 calc R U . . .
H38B H 0.707781 0.599164 0.663252 0.036 Uiso 1 1 calc R U . . .
C54 C 0.5189(4) 0.6892(2) 0.0176(2) 0.0213(9) Uani 1 1 d . . . . .
H54 H 0.532768 0.723966 -0.008841 0.026 Uiso 1 1 calc R U . . .
N18 N -0.0548(3) 0.65214(19) 0.0550(2) 0.0214(8) Uani 1 1 d . . . . .
C26 C 0.3278(4) 0.6056(3) 0.5104(2) 0.0295(10) Uani 1 1 d . . . . .
H26 H 0.304809 0.640501 0.483159 0.035 Uiso 1 1 calc R U . . .
C57 C 0.1728(4) 0.3732(2) 0.2226(2) 0.0235(9) Uani 1 1 d . . . . .
H57A H 0.236454 0.366668 0.201314 0.028 Uiso 1 1 calc R U . . .
H57B H 0.116720 0.345408 0.200647 0.028 Uiso 1 1 calc R U . . .
C59 C 0.0252(4) 0.4519(2) 0.2222(3) 0.0300(11) Uani 1 1 d . . . . .
H59A H 0.020423 0.492735 0.244672 0.036 Uiso 1 1 calc R U . . .
H59B H 0.001658 0.418762 0.250636 0.036 Uiso 1 1 calc R U . . .
C36 C 0.9377(4) 0.5340(3) 0.6382(3) 0.0327(11) Uani 1 1 d . . . . .
H36A H 0.981797 0.568655 0.659185 0.039 Uiso 1 1 calc R U . . .
H36B H 0.964863 0.522177 0.597040 0.039 Uiso 1 1 calc R U . . .
C31 C 0.2134(4) 0.4773(3) 0.6066(2) 0.0310(10) Uani 1 1 d . . . . .
H31 H 0.139938 0.484043 0.595302 0.037 Uiso 1 1 calc R U . . .
C58 C 0.1977(5) 0.3551(3) 0.2973(3) 0.0343(12) Uani 1 1 d . . . . .
H58A H 0.224669 0.311965 0.301243 0.051 Uiso 1 1 calc R U . . .
H58B H 0.133383 0.357996 0.317621 0.051 Uiso 1 1 calc R U . . .
H58C H 0.250768 0.383859 0.319637 0.051 Uiso 1 1 calc R U . . .
C80 C 0.0858(4) 0.5465(3) -0.1510(3) 0.0396(14) Uani 1 1 d . . . . .
H80A H 0.056765 0.561178 -0.111433 0.047 Uiso 1 1 calc R U . . .
H80B H 0.041668 0.511199 -0.170546 0.047 Uiso 1 1 calc R U . . .
C65 C 0.1191(5) 0.7565(3) -0.1129(3) 0.0424(14) Uani 1 1 d . . . . .
H65A H 0.062389 0.787128 -0.123992 0.064 Uiso 1 1 calc R U . . .
H65B H 0.095563 0.723187 -0.085462 0.064 Uiso 1 1 calc R U . . .
H65C H 0.137905 0.738215 -0.153565 0.064 Uiso 1 1 calc R U . . .
N02V N -0.3148(5) 0.8112(3) 0.0134(4) 0.0537(16) Uani 1 1 d . . . . .
C19 C 0.8124(5) 0.7311(3) 0.1985(3) 0.0355(12) Uani 1 1 d . . . . .
H19A H 0.872816 0.721667 0.175908 0.053 Uiso 1 1 calc R U . . .
H19B H 0.797005 0.776210 0.195085 0.053 Uiso 1 1 calc R U . . .
H19C H 0.750993 0.707390 0.177848 0.053 Uiso 1 1 calc R U . . .
C9 C 0.5186(4) 0.6342(2) 0.2829(2) 0.0228(9) Uani 1 1 d . . . . .
H9 H 0.467190 0.662554 0.262197 0.027 Uiso 1 1 calc R U . . .
C78 C 0.2394(4) 0.4802(3) -0.1776(2) 0.0315(11) Uani 1 1 d . . . . .
H78A H 0.317009 0.484048 -0.171220 0.038 Uiso 1 1 calc R U . . .
H78B H 0.212767 0.492351 -0.223632 0.038 Uiso 1 1 calc R U . . .
C02Z C -0.2470(5) 0.8039(3) -0.0170(3) 0.0342(12) Uani 1 1 d . . . . .
C33 C 0.3623(4) 0.4200(2) 0.6662(2) 0.0252(10) Uani 1 1 d . . . . .
C64 C 0.2163(4) 0.7897(3) -0.0746(3) 0.0300(11) Uani 1 1 d . . . . .
H64A H 0.236450 0.825319 -0.101277 0.036 Uiso 1 1 calc R U . . .
H64B H 0.197383 0.806975 -0.033007 0.036 Uiso 1 1 calc R U . . .
C18 C 0.8383(4) 0.7123(2) 0.2726(3) 0.0260(10) Uani 1 1 d . . . . .
H18A H 0.894188 0.740215 0.294737 0.031 Uiso 1 1 calc R U . . .
H18B H 0.774894 0.718114 0.294336 0.031 Uiso 1 1 calc R U . . .
C29 C 0.3976(4) 0.5009(2) 0.5945(2) 0.0210(8) Uani 1 1 d . . . . .
C32 C 0.2507(4) 0.4295(3) 0.6506(3) 0.0307(11) Uani 1 1 d . . . . .
H32 H 0.203092 0.403692 0.669907 0.037 Uiso 1 1 calc R U . . .
C50 C 0.5687(4) 0.2811(3) 0.6067(3) 0.0298(11) Uani 1 1 d . . . . .
H50A H 0.523884 0.273302 0.564586 0.045 Uiso 1 1 calc R U . . .
H50B H 0.524515 0.289448 0.640963 0.045 Uiso 1 1 calc R U . . .
H50C H 0.612488 0.244028 0.618979 0.045 Uiso 1 1 calc R U . . .
C40 C 0.4051(4) 0.3663(2) 0.7126(2) 0.0282(10) Uani 1 1 d . . . . .
C74 C 0.7331(4) 0.5552(3) -0.0791(2) 0.0267(10) Uani 1 1 d . . . . .
C61 C 0.3144(4) 0.7120(2) -0.0023(2) 0.0190(8) Uani 1 1 d . . . . .
C039 C 1.1840(6) 0.2850(3) 0.5572(3) 0.0436(15) Uani 1 1 d . . . . .
H03D H 1.148952 0.244769 0.561968 0.052 Uiso 1 1 calc R U . . .
H03E H 1.131573 0.316527 0.539797 0.052 Uiso 1 1 calc R U . . .
H03F H 1.219891 0.298741 0.600267 0.052 Uiso 1 1 calc R U . . .
C63 C 0.4484(5) 0.7955(3) -0.1191(3) 0.0356(13) Uani 1 1 d . . . . .
H63A H 0.493197 0.787183 -0.153099 0.053 Uiso 1 1 calc R U . . .
H63B H 0.492683 0.803786 -0.076931 0.053 Uiso 1 1 calc R U . . .
H63C H 0.404111 0.832236 -0.131893 0.053 Uiso 1 1 calc R U . . .
C55 C 0.4132(3) 0.6728(2) 0.0249(2) 0.0184(8) Uani 1 1 d . . . . .
C60 C -0.0499(4) 0.4529(3) 0.1547(3) 0.0389(14) Uani 1 1 d . . . . .
H60A H -0.037803 0.491356 0.130570 0.058 Uiso 1 1 calc R U . . .
H60B H -0.123131 0.451662 0.162860 0.058 Uiso 1 1 calc R U . . .
H60C H -0.035547 0.416238 0.128388 0.058 Uiso 1 1 calc R U . . .
C21 C 1.0635(4) 0.6295(3) 0.3344(3) 0.0371(13) Uani 1 1 d . . . . .
H21A H 1.135964 0.629489 0.324636 0.056 Uiso 1 1 calc R U . . .
H21B H 1.050072 0.590444 0.357100 0.056 Uiso 1 1 calc R U . . .
H21C H 1.053152 0.665414 0.362666 0.056 Uiso 1 1 calc R U . . .
C62 C 0.3776(4) 0.7375(3) -0.1120(2) 0.0267(10) Uani 1 1 d . . . . .
H62A H 0.332246 0.729767 -0.154596 0.032 Uiso 1 1 calc R U . . .
H62B H 0.422645 0.700054 -0.101645 0.032 Uiso 1 1 calc R U . . .
C20 C 0.9869(4) 0.6344(2) 0.2696(3) 0.0274(10) Uani 1 1 d . . . . .
H20A H 1.009133 0.669565 0.243112 0.033 Uiso 1 1 calc R U . . .
H20B H 0.990954 0.595253 0.243941 0.033 Uiso 1 1 calc R U . . .
C42 C 0.6460(5) 0.4540(3) 0.7506(3) 0.0347(12) Uani 1 1 d . . . . .
H42A H 0.633231 0.455950 0.702285 0.052 Uiso 1 1 calc R U . . .
H42B H 0.697883 0.421141 0.764548 0.052 Uiso 1 1 calc R U . . .
H42C H 0.672712 0.494565 0.768242 0.052 Uiso 1 1 calc R U . . .
C16 C 0.8982(5) 0.3163(3) 0.5981(3) 0.0437(14) Uani 1 1 d . . . . .
H16A H 0.955494 0.285503 0.604402 0.065 Uiso 1 1 calc R U . . .
H16B H 0.882930 0.330646 0.641167 0.065 Uiso 1 1 calc R U . . .
H16C H 0.919131 0.352186 0.573010 0.065 Uiso 1 1 calc R U . . .
C79 C 0.2088(7) 0.4107(3) -0.1663(3) 0.0511(17) Uani 1 1 d . . . . .
H79A H 0.132215 0.407414 -0.168897 0.077 Uiso 1 1 calc R U . . .
H79B H 0.242186 0.396977 -0.122560 0.077 Uiso 1 1 calc R U . . .
H79C H 0.232711 0.384080 -0.200174 0.077 Uiso 1 1 calc R U . . .
C72 C 0.6650(4) 0.6523(2) -0.1675(2) 0.0262(10) Uani 1 1 d . . . . .
C43 C 0.5448(5) 0.3205(3) 0.7940(3) 0.0383(13) Uani 1 1 d . . . . .
H43A H 0.622050 0.326544 0.802092 0.046 Uiso 1 1 calc R U . . .
H43B H 0.530175 0.282080 0.767062 0.046 Uiso 1 1 calc R U . . .
C03M C 1.2618(5) 0.2776(3) 0.5110(3) 0.0395(14) Uani 1 1 d . . . . .
N03N N 1.3233(5) 0.2712(3) 0.4756(4) 0.0543(16) Uani 1 1 d . . . . .
C76 C 0.7757(4) 0.6418(3) -0.1498(3) 0.0317(11) Uani 1 1 d . . . . .
H76 H 0.825220 0.667530 -0.167378 0.038 Uiso 1 1 calc R U . . .
C37 C 0.9459(5) 0.4770(4) 0.6853(3) 0.0493(14) Uani 1 1 d . . . . .
H37A H 0.906209 0.441686 0.663453 0.074 Uiso 1 1 calc R U . . .
H37B H 0.916924 0.488167 0.725468 0.074 Uiso 1 1 calc R U . . .
H37C H 1.019930 0.464971 0.696846 0.074 Uiso 1 1 calc R U . . .
C03R C -0.1614(5) 0.7961(3) -0.0577(3) 0.0394(13) Uani 1 1 d . . . . .
H03A H -0.191855 0.788808 -0.103732 0.059 Uiso 1 1 calc R U . . .
H03B H -0.117683 0.760056 -0.041444 0.059 Uiso 1 1 calc R U . . .
H03C H -0.118119 0.834126 -0.054771 0.059 Uiso 1 1 calc R U . . .
N22 N 0.5433(5) 0.6960(2) -0.2636(3) 0.0497(14) Uani 1 1 d . . . . .
C44 C 0.5042(8) 0.3113(4) 0.8608(3) 0.061(2) Uani 1 1 d . . . . .
H44A H 0.428389 0.302911 0.852979 0.092 Uiso 1 1 calc R U . . .
H44B H 0.517640 0.349402 0.887476 0.092 Uiso 1 1 calc R U . . .
H44C H 0.540672 0.275684 0.884211 0.092 Uiso 1 1 calc R U . . .
C81 C 0.0818(6) 0.5996(4) -0.2007(4) 0.062(2) Uani 1 1 d . . . . .
H81A H 0.110548 0.585081 -0.239835 0.093 Uiso 1 1 calc R U . . .
H81B H 0.123664 0.635052 -0.180850 0.093 Uiso 1 1 calc R U . . .
H81C H 0.008749 0.612986 -0.213346 0.093 Uiso 1 1 calc R U . . .
C39 C 0.8222(6) 0.6687(3) 0.6632(3) 0.0424(14) Uani 1 1 d . . . . .
H39A H 0.794767 0.684422 0.619162 0.064 Uiso 1 1 calc R U . . .
H39B H 0.899235 0.670155 0.669556 0.064 Uiso 1 1 calc R U . . .
H39C H 0.795831 0.694898 0.696638 0.064 Uiso 1 1 calc R U . . .
C75 C 0.8095(4) 0.5926(3) -0.1060(3) 0.0333(12) Uani 1 1 d . . . . .
H75 H 0.882395 0.584225 -0.094312 0.040 Uiso 1 1 calc R U . . .
C82 C 0.6274(5) 0.7058(3) -0.2153(3) 0.0336(12) Uani 1 1 d . . . . .
C41 C 0.5420(4) 0.4386(2) 0.7769(2) 0.0278(10) Uani 1 1 d . . . . .
H41A H 0.554855 0.440002 0.825688 0.033 Uiso 1 1 calc R U . . .
H41B H 0.490006 0.471718 0.761743 0.033 Uiso 1 1 calc R U . . .
C84 C 0.3910(5) 0.6178(3) -0.2594(3) 0.0460(15) Uani 1 1 d . . . . .
H84A H 0.340452 0.650455 -0.276178 0.069 Uiso 1 1 calc R U . . .
H84B H 0.399990 0.617551 -0.211069 0.069 Uiso 1 1 calc R U . . .
H84C H 0.364799 0.576738 -0.276114 0.069 Uiso 1 1 calc R U . . .
C83 C 0.4978(6) 0.6312(3) -0.2828(3) 0.0420(15) Uani 1 1 d . . . . .
H83A H 0.548925 0.598870 -0.264070 0.050 Uiso 1 1 calc R U . . .
H83B H 0.489180 0.627248 -0.331449 0.050 Uiso 1 1 calc R U . . .
C35 C 0.9721(5) 0.2695(3) 0.4046(3) 0.0438(14) Uani 1 1 d . . . . .
H35A H 0.929783 0.296615 0.429091 0.053 Uiso 1 1 calc R U . . .
H35B H 1.013622 0.295490 0.378359 0.053 Uiso 1 1 calc R U . . .
H35C H 1.019495 0.243912 0.435615 0.053 Uiso 1 1 calc R U . . .
C3A C -0.0916(16) 0.3266(6) -0.0987(5) 0.190(10) Uani 1 1 d . . . . .
H3AA H -0.049282 0.288740 -0.087828 0.228 Uiso 1 1 calc R U . . .
H3AB H -0.165733 0.317229 -0.096602 0.228 Uiso 1 1 calc R U . . .
H3AC H -0.067623 0.359927 -0.067127 0.228 Uiso 1 1 calc R U . . .
C4A C -0.0809(9) 0.3456(5) -0.1599(7) 0.102(4) Uani 1 1 d . . . . .
N2A N -0.0674(17) 0.3613(10) -0.2124(9) 0.325(17) Uani 1 1 d . . . . .
C86_1 C 0.499(2) 0.7596(12) -0.3633(10) 0.080(9) Uani 0.40(2) 1 d . . P A 1
H86A_1 H 0.496297 0.718082 -0.384039 0.119 Uiso 0.40(2) 1 calc R U P A 1
H86B_1 H 0.569506 0.777123 -0.360921 0.119 Uiso 0.40(2) 1 calc R U P A 1
H86C_1 H 0.448133 0.787518 -0.389511 0.119 Uiso 0.40(2) 1 calc R U P A 1
C85_1 C 0.4702(17) 0.7537(8) -0.2947(9) 0.042(5) Uani 0.40(2) 1 d . . P A 1
H85A_1 H 0.394629 0.743911 -0.295989 0.050 Uiso 0.40(2) 1 calc R U P A 1
H85B_1 H 0.486846 0.792801 -0.269159 0.050 Uiso 0.40(2) 1 calc R U P A 1
C8B_1 C 0.5282(11) 0.7480(6) -0.3159(6) 0.048(3) Uani 0.60(2) 1 d . . P A 2
H8BA_1 H 0.575091 0.783854 -0.301656 0.058 Uiso 0.60(2) 1 calc R U P A 2
H8BB_1 H 0.546352 0.731944 -0.358221 0.058 Uiso 0.60(2) 1 calc R U P A 2
C10B_1 C 0.4171(17) 0.7688(9) -0.3248(10) 0.110(8) Uani 0.60(2) 1 d . . P A 2
H10A_1 H 0.409945 0.807802 -0.350469 0.165 Uiso 0.60(2) 1 calc R U P A 2
H10B_1 H 0.395230 0.776225 -0.281469 0.165 Uiso 0.60(2) 1 calc R U P A 2
H10C_1 H 0.372480 0.736251 -0.348170 0.165 Uiso 0.60(2) 1 calc R U P A 2
C2_1 C 0.9044(8) 0.2294(6) 0.3617(7) 0.105(4) Uani 1 1 d . . . . .

loop_
_atom_site_aniso_label
_atom_site_aniso_U_11
_atom_site_aniso_U_22
_atom_site_aniso_U_33
_atom_site_aniso_U_23
_atom_site_aniso_U_13
_atom_site_aniso_U_12
La01 0.01203(10) 0.01782(11) 0.01613(10) 0.00162(9) 0.00125(8) 0.00177(9)
La02 0.01218(10) 0.01795(11) 0.01557(10) 0.00035(9) 0.00039(8) 0.00150(9)
O7 0.0180(15) 0.034(2) 0.0191(14) 0.0006(13) 0.0023(12) 0.0031(13)
O10 0.0182(14) 0.0266(16) 0.0245(14) -0.0023(15) 0.0016(11) 0.0017(15)
O6 0.0128(15) 0.0270(18) 0.0276(17) 0.0075(14) -0.0003(14) 0.0007(13)
O9 0.0179(17) 0.0248(19) 0.033(2) -0.0055(15) 0.0014(15) 0.0031(14)
N14 0.0129(17) 0.0190(19) 0.0156(16) 0.0011(14) -0.0001(14) 0.0044(14)
O14 0.0164(15) 0.0208(16) 0.0243(15) 0.0047(12) 0.0058(13) 0.0029(12)
O11 0.038(2) 0.030(2) 0.066(3) -0.020(2) -0.013(2) -0.0016(18)
O12 0.0219(16) 0.0272(17) 0.0198(14) -0.0019(12) 0.0044(13) 0.0017(12)
O2 0.0161(15) 0.0196(15) 0.0293(16) 0.0050(12) 0.0047(13) 0.0016(12)
O3 0.0177(16) 0.0252(17) 0.0247(16) -0.0049(13) 0.0027(13) 0.0022(13)
O22 0.0163(17) 0.027(2) 0.037(2) -0.0036(16) -0.0006(15) 0.0012(14)
O4 0.0217(17) 0.0297(19) 0.0282(17) -0.0054(14) -0.0044(14) 0.0068(14)
O1 0.0212(16) 0.0216(16) 0.0216(15) 0.0043(12) 0.0065(13) 0.0061(12)
N2 0.0138(16) 0.0193(19) 0.0176(16) -0.0001(13) -0.0011(13) 0.0004(13)
O17 0.0212(17) 0.0331(19) 0.0239(16) -0.0050(14) -0.0035(13) 0.0053(14)
O15 0.0187(16) 0.0234(16) 0.0223(15) 0.0048(12) 0.0068(13) 0.0057(12)
O20 0.0143(16) 0.0310(19) 0.0318(19) 0.0097(15) 0.0046(14) 0.0043(13)
O23 0.0167(14) 0.0312(18) 0.0288(15) 0.0022(16) 0.0019(12) -0.0015(15)
N1 0.0200(19) 0.025(2) 0.028(2) 0.0065(16) 0.0065(16) 0.0047(15)
O25 0.0185(15) 0.0281(17) 0.0206(15) -0.0033(12) 0.0023(12) 0.0020(12)
O19 0.0193(15) 0.031(2) 0.0228(14) 0.0029(14) 0.0047(12) 0.0021(14)
O5 0.045(2) 0.057(3) 0.031(2) -0.0254(19) -0.0002(18) 0.001(2)
N15 0.0194(18) 0.0212(19) 0.0245(18) 0.0041(15) 0.0081(15) 0.0052(15)
N8 0.0191(19) 0.032(2) 0.0186(17) -0.0032(15) 0.0034(15) -0.0005(16)
N6 0.0229(18) 0.0241(18) 0.0271(18) -0.0051(18) 0.0011(15) -0.0021(18)
N20 0.0167(18) 0.0213(18) 0.0189(17) -0.0025(14) 0.0025(14) -0.0017(14)
N5 0.0156(18) 0.0225(19) 0.0262(19) -0.0034(15) 0.0028(15) -0.0013(14)
N19 0.020(2) 0.040(2) 0.0239(19) -0.0105(18) 0.0019(16) -0.0019(17)
N3 0.0171(19) 0.0181(19) 0.0168(17) -0.0028(14) -0.0001(14) 0.0018(14)
N4 0.0219(19) 0.0193(19) 0.0233(18) 0.0013(15) 0.0074(15) 0.0052(15)
N9 0.0166(18) 0.0244(19) 0.0202(17) -0.0001(14) 0.0038(14) 0.0006(14)
N23 0.074(7) 0.307(19) 0.285(17) -0.229(16) 0.022(9) -0.060(10)
O13 0.038(2) 0.033(2) 0.041(2) -0.0029(16) 0.0101(17) -0.0137(17)
O24 0.046(3) 0.028(2) 0.082(4) -0.020(2) -0.014(3) -0.0063(19)
O8 0.0136(16) 0.051(2) 0.041(2) 0.0064(18) -0.0008(15) 0.0078(15)
C49 0.013(2) 0.031(3) 0.024(2) -0.0020(18) 0.0000(17) 0.0059(17)
O21 0.0127(17) 0.062(3) 0.046(2) 0.012(2) 0.0016(16) 0.0070(17)
C51 0.014(2) 0.022(2) 0.0178(19) -0.0037(15) 0.0010(16) 0.0004(15)
C8 0.0137(19) 0.019(2) 0.0169(18) -0.0008(15) -0.0006(15) 0.0047(15)
N13 0.0138(16) 0.020(2) 0.0157(15) -0.0023(13) 0.0033(13) 0.0007(13)
O18 0.040(2) 0.054(3) 0.032(2) -0.0208(19) 0.0025(17) -0.006(2)
C56 0.020(2) 0.024(3) 0.0141(17) 0.0029(15) 0.0052(16) 0.0037(16)
O16 0.0176(15) 0.0280(18) 0.0236(16) 0.0002(13) 0.0039(13) 0.0014(13)
C10 0.021(2) 0.022(2) 0.021(2) 0.0037(17) 0.0018(18) 0.0055(17)
C5 0.0117(19) 0.031(2) 0.026(2) -0.0006(18) -0.0003(17) 0.0029(17)
N17 0.0195(17) 0.026(2) 0.0325(19) -0.0049(19) 0.0035(15) -0.0032(18)
C52 0.0132(19) 0.021(2) 0.0173(18) -0.0023(14) 0.0000(15) 0.0007(14)
C45 0.0165(18) 0.020(2) 0.0175(17) -0.0005(16) 0.0000(15) 0.0017(16)
C70 0.028(2) 0.028(3) 0.025(2) 0.0036(18) 0.0010(18) 0.0076(19)
C85 0.014(2) 0.024(2) 0.0209(19) -0.0037(16) 0.0002(16) 0.0018(16)
C28 0.017(2) 0.023(2) 0.0180(19) -0.0012(15) 0.0026(16) 0.0003(16)
N12 0.0198(19) 0.026(2) 0.0218(18) 0.0049(15) 0.0063(15) 0.0037(15)
C14 0.0118(19) 0.030(2) 0.025(2) -0.0061(18) -0.0021(17) 0.0011(17)
C23 0.024(2) 0.021(2) 0.0246(19) -0.001(2) 0.0072(17) -0.003(2)
C77 0.020(2) 0.023(2) 0.021(2) -0.0023(17) 0.0052(17) -0.0040(17)
N7 0.027(2) 0.026(2) 0.0194(17) -0.0024(15) 0.0015(16) -0.0025(16)
N11 0.030(2) 0.026(2) 0.0219(18) 0.0029(15) 0.0073(16) -0.0025(16)
C7 0.0131(18) 0.020(2) 0.0172(18) -0.0027(14) 0.0000(15) -0.0010(14)
C2 0.016(2) 0.026(2) 0.027(2) 0.0011(18) 0.0043(17) -0.0036(17)
C1 0.0144(19) 0.019(2) 0.022(2) 0.0003(16) -0.0001(16) 0.0004(15)
C01Q 0.0124(17) 0.023(2) 0.0209(18) -0.0046(17) 0.0006(14) -0.0022(17)
N16 0.022(2) 0.026(2) 0.0207(18) -0.0001(15) 0.0032(15) -0.0019(16)
C17 0.020(2) 0.022(2) 0.0142(17) -0.0010(15) 0.0016(15) 0.0025(16)
C48 0.017(2) 0.021(2) 0.0171(18) -0.0015(15) -0.0001(16) 0.0040(16)
C22 0.018(2) 0.020(2) 0.0173(18) -0.0003(16) 0.0005(16) -0.0003(16)
C11 0.0173(19) 0.020(2) 0.0168(17) -0.0017(16) 0.0025(15) 0.0028(16)
C13 0.027(2) 0.024(2) 0.024(2) 0.0029(18) 0.0032(18) 0.0023(19)
C47 0.017(2) 0.026(2) 0.022(2) -0.0007(17) -0.0032(17) 0.0036(17)
N10 0.0177(18) 0.028(2) 0.0213(18) -0.0009(14) 0.0023(15) -0.0020(14)
C4 0.0145(18) 0.026(2) 0.0223(18) -0.0019(19) 0.0002(15) 0.0040(18)
C24 0.034(3) 0.023(2) 0.024(2) 0.0046(17) 0.005(2) 0.0048(19)
N21 0.0224(19) 0.029(2) 0.0193(16) -0.0036(14) 0.0045(14) -0.0062(15)
C6 0.017(2) 0.026(2) 0.022(2) -0.0006(17) -0.0011(17) 0.0070(17)
C25 0.023(2) 0.027(2) 0.0202(19) 0.0008(16) 0.0019(17) 0.0058(17)
C3 0.0133(19) 0.029(2) 0.028(2) 0.0002(18) 0.0028(17) -0.0020(17)
C66 0.020(2) 0.021(2) 0.0197(19) -0.0047(16) 0.0038(16) -0.0016(16)
C15 0.022(2) 0.031(3) 0.039(3) 0.015(2) 0.005(2) 0.007(2)
C27 0.019(2) 0.047(3) 0.026(2) -0.001(2) -0.0033(18) 0.008(2)
C34 0.016(2) 0.024(2) 0.018(2) 0.0030(16) 0.0040(16) -0.0017(16)
C53 0.015(2) 0.027(2) 0.027(2) -0.0041(18) 0.0052(17) -0.0039(17)
C67 0.026(2) 0.021(2) 0.024(2) -0.0006(18) 0.0075(18) -0.0024(19)
C68 0.029(2) 0.020(2) 0.024(2) 0.0017(17) 0.0043(19) 0.0026(18)
C73 0.019(2) 0.027(2) 0.020(2) -0.0037(16) 0.0034(17) 0.0004(17)
C12 0.0151(19) 0.016(2) 0.024(2) 0.0019(16) 0.0005(16) -0.0007(15)
O26 0.065(3) 0.036(2) 0.044(2) -0.0002(18) 0.016(2) -0.025(2)
C30 0.016(2) 0.036(3) 0.023(2) -0.0024(18) 0.0014(17) 0.0014(18)
C02G 0.016(2) 0.027(2) 0.0160(18) -0.0040(16) 0.0022(16) 0.0018(16)
C71 0.021(2) 0.045(3) 0.030(2) 0.001(2) -0.002(2) 0.008(2)
C69 0.023(2) 0.023(2) 0.0186(18) -0.0028(17) 0.0015(16) 0.0037(18)
C46 0.021(2) 0.021(2) 0.024(2) 0.0059(17) 0.0013(18) 0.0023(17)
C38 0.027(2) 0.041(3) 0.022(2) -0.003(2) 0.0032(18) 0.000(2)
C54 0.018(2) 0.023(2) 0.024(2) -0.0021(16) 0.0054(17) -0.0040(16)
N18 0.0136(17) 0.0229(19) 0.0271(19) 0.0008(15) 0.0011(15) 0.0023(14)
C26 0.023(2) 0.036(2) 0.028(2) 0.006(2) 0.0013(18) 0.011(2)
C57 0.027(2) 0.020(2) 0.025(2) -0.0010(17) 0.0079(19) 0.0007(18)
C59 0.026(3) 0.025(2) 0.043(3) 0.008(2) 0.020(2) 0.0047(19)
C36 0.020(2) 0.052(3) 0.025(2) -0.004(2) 0.0002(19) 0.004(2)
C31 0.0151(19) 0.047(3) 0.030(2) -0.002(2) 0.0023(17) 0.000(2)
C58 0.050(3) 0.025(3) 0.030(3) 0.007(2) 0.015(2) 0.008(2)
C80 0.021(3) 0.070(4) 0.026(2) -0.015(3) -0.002(2) 0.003(2)
C65 0.028(3) 0.057(4) 0.042(3) 0.015(3) 0.003(2) 0.007(3)
N02V 0.039(3) 0.035(3) 0.091(5) -0.009(3) 0.023(3) -0.003(2)
C19 0.046(3) 0.026(3) 0.036(3) 0.009(2) 0.010(2) 0.007(2)
C9 0.019(2) 0.023(2) 0.025(2) 0.0014(18) -0.0023(18) 0.0034(17)
C78 0.033(3) 0.036(3) 0.026(2) -0.015(2) 0.0069(19) -0.008(2)
C02Z 0.033(3) 0.023(3) 0.046(3) 0.002(2) 0.001(2) -0.001(2)
C33 0.021(2) 0.032(3) 0.025(2) -0.0062(18) 0.0071(18) -0.0062(18)
C64 0.029(3) 0.029(3) 0.034(3) 0.011(2) 0.010(2) 0.007(2)
C18 0.027(2) 0.018(2) 0.034(2) 0.0001(18) 0.007(2) 0.0030(18)
C29 0.016(2) 0.027(2) 0.0203(19) -0.0043(16) 0.0024(16) -0.0026(16)
C32 0.024(2) 0.040(3) 0.030(2) -0.003(2) 0.010(2) -0.009(2)
C50 0.030(3) 0.033(3) 0.028(2) 0.005(2) 0.011(2) 0.002(2)
C40 0.031(3) 0.028(2) 0.028(2) 0.0013(18) 0.014(2) -0.0010(19)
C74 0.018(2) 0.035(3) 0.026(2) -0.0046(19) 0.0030(18) -0.0005(18)
C61 0.019(2) 0.018(2) 0.0204(19) -0.0014(15) 0.0050(16) 0.0000(16)
C039 0.054(4) 0.039(3) 0.037(3) 0.003(2) 0.005(3) -0.014(3)
C63 0.035(3) 0.033(3) 0.042(3) 0.011(2) 0.016(2) 0.000(2)
C55 0.016(2) 0.019(2) 0.0194(19) -0.0009(16) 0.0029(16) 0.0009(16)
C60 0.020(2) 0.044(3) 0.054(3) 0.015(3) 0.009(2) 0.003(2)
C21 0.021(2) 0.039(3) 0.051(3) 0.007(3) 0.007(2) -0.001(2)
C62 0.027(2) 0.032(3) 0.023(2) 0.0026(19) 0.0104(19) 0.000(2)
C20 0.023(2) 0.025(2) 0.038(3) 0.008(2) 0.016(2) 0.0039(18)
C42 0.032(3) 0.037(3) 0.035(3) 0.000(2) 0.002(2) -0.009(2)
C16 0.030(3) 0.043(3) 0.055(4) 0.020(3) -0.004(3) 0.002(2)
C79 0.071(5) 0.040(3) 0.042(3) -0.010(3) 0.010(3) -0.004(3)
C72 0.027(3) 0.028(2) 0.024(2) -0.0044(18) 0.0060(19) -0.0060(19)
C43 0.046(3) 0.032(3) 0.037(3) 0.009(2) 0.008(3) 0.005(2)
C03M 0.040(3) 0.024(3) 0.052(3) 0.003(2) -0.003(3) -0.006(2)
N03N 0.038(3) 0.035(3) 0.092(5) -0.003(3) 0.018(3) -0.006(2)
C76 0.024(2) 0.042(3) 0.031(2) -0.004(2) 0.008(2) -0.012(2)
C37 0.039(3) 0.054(4) 0.050(3) 0.005(3) -0.007(3) 0.004(3)
C03R 0.053(4) 0.030(3) 0.036(3) 0.002(2) 0.011(3) -0.005(2)
N22 0.073(4) 0.032(3) 0.037(3) 0.011(2) -0.016(3) -0.013(3)
C44 0.092(6) 0.053(4) 0.040(3) 0.024(3) 0.014(4) 0.011(4)
C81 0.062(5) 0.054(4) 0.060(4) -0.009(4) -0.022(4) 0.018(4)
C39 0.057(4) 0.031(3) 0.041(3) -0.003(2) 0.012(3) -0.003(3)
C75 0.019(2) 0.046(3) 0.035(3) -0.006(2) 0.003(2) -0.006(2)
C82 0.042(3) 0.029(3) 0.030(2) 0.001(2) 0.009(2) -0.015(2)
C41 0.032(3) 0.030(2) 0.021(2) -0.0005(18) 0.0031(19) 0.000(2)
C84 0.047(4) 0.036(3) 0.048(3) -0.003(3) -0.016(3) -0.002(3)
C83 0.054(4) 0.041(3) 0.026(2) -0.014(2) -0.009(2) -0.006(3)
C35 0.047(4) 0.034(3) 0.051(3) 0.005(2) 0.010(3) 0.005(2)
C3A 0.41(3) 0.103(9) 0.072(7) -0.043(6) 0.074(11) -0.172(14)
C4A 0.075(7) 0.082(7) 0.139(10) 0.063(7) -0.020(6) -0.032(5)
N2A 0.34(2) 0.36(2) 0.221(16) 0.237(18) -0.160(16) -0.24(2)
C86_1 0.12(2) 0.077(16) 0.045(12) 0.026(10) 0.020(13) 0.005(14)
C85_1 0.051(12) 0.035(8) 0.034(8) 0.011(6) -0.011(8) -0.007(8)
C8B_1 0.041(7) 0.056(7) 0.047(7) 0.029(5) 0.003(5) -0.004(5)
C10B_1 0.119(16) 0.116(14) 0.110(14) 0.088(12) 0.061(12) 0.075(12)
C2_1 0.046(5) 0.125(10) 0.141(10) -0.071(8) 0.001(6) 0.001(6)

loop_
_atom_type_symbol
_atom_type_description
_atom_type_scat_dispersion_real
_atom_type_scat_dispersion_imag
_atom_type_scat_source
C C 0.0013 0.0009 'International Tables Vol C Tables 4.2.6.8 and 6.1.1.4'
H H 0.0000 0.0000 'International Tables Vol C Tables 4.2.6.8 and 6.1.1.4'
La La -0.5913 1.6253 'International Tables Vol C Tables 4.2.6.8 and 6.1.1.4'
N N 0.0030 0.0020 'International Tables Vol C Tables 4.2.6.8 and 6.1.1.4'
O O 0.0058 0.0036 'International Tables Vol C Tables 4.2.6.8 and 6.1.1.4'

loop_
_geom_angle_atom_site_label_1
_geom_angle_atom_site_label_2
_geom_angle_atom_site_label_3
_geom_angle
_geom_angle_site_symmetry_1
_geom_angle_site_symmetry_3
_geom_angle_publ_flag
O14 La01 N14 116.78(11) . . ?
O14 La01 O22 120.71(12) . . ?
O14 La01 O17 75.24(11) . . ?
O14 La01 O20 68.57(11) . . ?
O14 La01 O23 138.81(10) . . ?
O14 La01 O25 71.58(10) . . ?
O14 La01 O19 109.98(11) . . ?
O14 La01 N13 59.66(10) . . ?
O14 La01 O16 75.41(10) . . ?
O22 La01 N14 108.36(13) . . ?
O22 La01 O23 46.87(11) . . ?
O22 La01 N13 128.24(11) . . ?
O17 La01 N14 66.00(11) . . ?
O17 La01 O22 162.41(12) . . ?
O17 La01 O23 126.95(10) . . ?
O17 La01 O19 107.98(11) . . ?
O17 La01 N13 64.65(11) . . ?
O15 La01 N14 59.17(11) . . ?
O15 La01 O14 149.10(11) . . ?
O15 La01 O22 86.94(12) . . ?
O15 La01 O17 75.86(12) . . ?
O15 La01 O20 117.75(11) . . ?
O15 La01 O23 69.56(10) . . ?
O15 La01 O25 137.37(10) . . ?
O15 La01 O19 69.33(10) . . ?
O15 La01 N13 115.80(11) . . ?
O15 La01 O16 77.30(11) . . ?
O20 La01 N14 174.13(12) . . ?
O20 La01 O22 65.98(11) . . ?
O20 La01 O17 118.89(12) . . ?
O20 La01 O23 112.55(11) . . ?
O20 La01 O19 48.42(10) . . ?
O20 La01 N13 125.18(11) . . ?
O20 La01 O16 75.47(12) . . ?
O23 La01 N14 61.99(11) . . ?
O25 La01 N14 96.80(11) . . ?
O25 La01 O22 66.66(11) . . ?
O25 La01 O17 129.38(11) . . ?
O25 La01 O20 82.48(11) . . ?
O25 La01 O23 67.97(10) . . ?
O25 La01 O19 118.70(10) . . ?
O25 La01 N13 65.82(10) . . ?
O25 La01 O16 145.21(11) . . ?
O19 La01 N14 128.17(11) . . ?
O19 La01 O22 61.33(11) . . ?
O19 La01 O23 96.07(10) . . ?
O19 La01 N13 167.91(12) . . ?
N13 La01 N14 59.18(11) . . ?
N13 La01 O23 96.01(10) . . ?
O16 La01 N14 107.73(11) . . ?
O16 La01 O22 124.69(11) . . ?
O16 La01 O17 48.22(10) . . ?
O16 La01 O23 145.78(10) . . ?
O16 La01 O19 63.49(11) . . ?
O16 La01 N13 106.07(10) . . ?
O7 La02 O10 98.58(10) . . ?
O7 La02 O9 61.17(11) . . ?
O7 La02 N2 165.72(11) . . ?
O7 La02 N3 130.28(11) . . ?
O6 La02 O7 48.23(10) . . ?
O6 La02 O10 110.98(11) . . ?
O6 La02 O9 65.38(12) . . ?
O6 La02 O3 77.69(11) . . ?
O6 La02 O4 121.23(11) . . ?
O6 La02 N2 123.94(11) . . ?
O6 La02 N3 172.22(12) . . ?
O9 La02 O10 46.67(10) . . ?
O9 La02 N2 129.83(11) . . ?
O9 La02 N3 106.95(13) . . ?
O12 La02 O7 117.68(10) . . ?
O12 La02 O10 68.08(10) . . ?
O12 La02 O6 79.04(11) . . ?
O12 La02 O9 68.69(11) . . ?
O12 La02 O2 71.93(10) . . ?
O12 La02 O3 143.23(11) . . ?
O12 La02 O4 129.99(11) . . ?
O12 La02 N2 66.24(11) . . ?
O12 La02 N3 97.19(11) . . ?
O2 La02 O7 107.57(10) . . ?
O2 La02 O10 139.03(10) . . ?
O2 La02 O6 68.74(11) . . ?
O2 La02 O9 123.54(12) . . ?
O2 La02 O3 73.26(10) . . ?
O2 La02 O4 74.85(11) . . ?
O2 La02 N2 59.53(10) . . ?
O2 La02 N3 116.76(11) . . ?
O3 La02 O7 63.12(10) . . ?
O3 La02 O10 147.70(10) . . ?
O3 La02 O9 124.28(11) . . ?
O3 La02 N2 105.07(11) . . ?
O3 La02 N3 108.80(11) . . ?
O4 La02 O7 107.35(10) . . ?
O4 La02 O10 126.61(10) . . ?
O4 La02 O9 159.66(12) . . ?
O4 La02 O3 47.96(10) . . ?
O4 La02 N2 64.92(11) . . ?
O4 La02 N3 66.39(11) . . ?
O1 La02 O7 71.47(10) . . ?
O1 La02 O10 69.57(10) . . ?
O1 La02 O6 119.55(11) . . ?
O1 La02 O9 84.44(12) . . ?
O1 La02 O12 137.55(10) . . ?
O1 La02 O2 148.60(11) . . ?
O1 La02 O3 79.07(11) . . ?
O1 La02 O4 75.68(12) . . ?
O1 La02 N2 115.77(11) . . ?
O1 La02 N3 59.05(11) . . ?
N2 La02 O10 95.56(10) . . ?
N2 La02 N3 59.36(11) . . ?
N3 La02 O10 61.25(10) . . ?
N5 O7 La02 95.3(2) . . ?
N6 O10 La02 96.6(3) . . ?
N5 O6 La02 98.8(3) . . ?
N6 O9 La02 99.4(3) . . ?
C51 N14 La01 122.7(3) . . ?
C45 N14 La01 117.9(3) . . ?
C45 N14 C51 119.4(4) . . ?
C61 O14 La01 119.8(3) . . ?
C34 O12 La02 143.9(3) . . ?
C12 O2 La02 119.7(3) . . ?
N7 O3 La02 97.2(2) . . ?
N17 O22 La01 98.9(3) . . ?
N7 O4 La02 97.7(3) . . ?
C17 O1 La02 121.2(3) . . ?
C7 N2 La02 122.9(3) . . ?
C1 N2 La02 118.8(3) . . ?
C1 N2 C7 118.2(4) . . ?
N16 O17 La01 97.1(3) . . ?
C56 O15 La01 121.5(3) . . ?
N18 O20 La01 98.9(3) . . ?
N17 O23 La01 97.0(3) . . ?
C13 N1 C15 115.9(4) . . ?
C12 N1 C13 125.9(4) . . ?
C12 N1 C15 117.3(4) . . ?
C77 O25 La01 144.1(3) . . ?
N18 O19 La01 95.1(2) . . ?
C56 N15 C57 127.4(4) . . ?
C56 N15 C59 117.5(4) . . ?
C57 N15 C59 114.9(4) . . ?
C34 N8 C38 123.6(4) . . ?
C34 N8 C36 119.2(4) . . ?
C36 N8 C38 117.1(4) . . ?
O10 N6 O9 117.4(4) . . ?
O11 N6 O10 121.9(5) . . ?
O11 N6 O9 120.7(4) . . ?
C66 N20 C02G 117.3(4) . . ?
O7 N5 O6 117.3(4) . . ?
O8 N5 O7 122.4(4) . . ?
O8 N5 O6 120.2(4) . . ?
C77 N19 C80 119.8(4) . . ?
C77 N19 C78 122.9(4) . . ?
C80 N19 C78 117.2(4) . . ?
C8 N3 La02 122.4(3) . . ?
C11 N3 La02 118.5(3) . . ?
C11 N3 C8 119.1(4) . . ?
C17 N4 C18 126.7(4) . . ?
C17 N4 C20 119.0(4) . . ?
C20 N4 C18 114.3(4) . . ?
C22 N9 C28 117.4(4) . . ?
C14 C49 H49 119.4 . . ?
C14 C49 C48 121.1(4) . . ?
C48 C49 H49 119.4 . . ?
N14 C51 C52 117.6(4) . . ?
N14 C51 C48 123.3(4) . . ?
C48 C51 C52 119.0(4) . . ?
N3 C8 C85 122.7(4) . . ?
N3 C8 C7 118.2(4) . . ?
C85 C8 C7 119.1(4) . . ?
C52 N13 La01 122.9(3) . . ?
C55 N13 La01 118.7(3) . . ?
C55 N13 C52 118.2(4) . . ?
O15 C56 N15 120.9(4) . . ?
O15 C56 C45 115.6(4) . . ?
N15 C56 C45 123.5(4) . . ?
N16 O16 La01 97.8(3) . . ?
C45 C10 H10 120.7 . . ?
C47 C10 H10 120.7 . . ?
C47 C10 C45 118.7(4) . . ?
C4 C5 H5 119.8 . . ?
C6 C5 H5 119.8 . . ?
C6 C5 C4 120.4(4) . . ?
O22 N17 O23 117.3(4) . . ?
O24 N17 O22 121.4(4) . . ?
O24 N17 O23 121.4(5) . . ?
N13 C52 C51 117.4(4) . . ?
N13 C52 C01Q 123.0(4) . . ?
C01Q C52 C51 119.5(4) . . ?
N14 C45 C56 111.8(4) . . ?
N14 C45 C10 121.7(4) . . ?
C10 C45 C56 126.2(4) . . ?
C71 C70 H70 119.8 . . ?
C71 C70 C69 120.3(5) . . ?
C69 C70 H70 119.8 . . ?
C8 C85 C6 119.3(4) . . ?
C9 C85 C8 116.6(4) . . ?
C9 C85 C6 124.1(4) . . ?
N9 C28 C25 122.7(4) . . ?
N9 C28 C29 118.4(4) . . ?
C25 C28 C29 118.8(4) . . ?
C64 N12 C62 116.5(4) . . ?
C61 N12 C64 116.9(4) . . ?
C61 N12 C62 125.7(4) . . ?
C49 C14 H14 119.7 . . ?
C49 C14 C01Q 120.7(4) . . ?
C01Q C14 H14 119.7 . . ?
C22 C23 H23 121.2 . . ?
C24 C23 H23 121.2 . . ?
C24 C23 C22 117.6(4) . . ?
O25 C77 N19 122.2(4) . . ?
O25 C77 C66 120.4(4) . . ?
N19 C77 C66 117.4(4) . . ?
O3 N7 O4 116.8(4) . . ?
O5 N7 O3 122.0(4) . . ?
O5 N7 O4 121.2(4) . . ?
C40 N11 C43 118.4(5) . . ?
C40 N11 C41 125.9(4) . . ?
C41 N11 C43 115.1(4) . . ?
N2 C7 C8 117.1(4) . . ?
N2 C7 C4 123.1(4) . . ?
C4 C7 C8 119.8(4) . . ?
C1 C2 H2 120.3 . . ?
C3 C2 H2 120.3 . . ?
C3 C2 C1 119.3(4) . . ?
N2 C1 C2 122.4(4) . . ?
N2 C1 C12 111.9(4) . . ?
C2 C1 C12 125.2(4) . . ?
C52 C01Q C14 119.4(4) . . ?
C53 C01Q C52 117.2(4) . . ?
C53 C01Q C14 123.4(4) . . ?
O17 N16 O16 116.3(4) . . ?
O18 N16 O17 121.2(4) . . ?
O18 N16 O16 122.5(4) . . ?
O1 C17 N4 120.0(4) . . ?
O1 C17 C11 116.0(4) . . ?
N4 C17 C11 124.0(4) . . ?
C51 C48 C49 120.2(4) . . ?
C51 C48 C47 116.6(4) . . ?
C47 C48 C49 123.1(4) . . ?
N9 C22 C23 124.6(4) . . ?
N9 C22 C34 114.5(4) . . ?
C23 C22 C34 120.9(4) . . ?
N3 C11 C17 111.2(4) . . ?
N3 C11 C46 121.5(4) . . ?
C46 C11 C17 126.8(4) . . ?
N1 C13 H13A 109.0 . . ?
N1 C13 H13B 109.0 . . ?
N1 C13 C50 112.9(4) . . ?
H13A C13 H13B 107.8 . . ?
C50 C13 H13A 109.0 . . ?
C50 C13 H13B 109.0 . . ?
C10 C47 C48 120.3(4) . . ?
C10 C47 H47 119.9 . . ?
C48 C47 H47 119.9 . . ?
C33 N10 C29 118.2(4) . . ?
C7 C4 C5 119.6(4) . . ?
C3 C4 C5 123.0(4) . . ?
C3 C4 C7 117.4(4) . . ?
C23 C24 H24 120.2 . . ?
C25 C24 C23 119.6(5) . . ?
C25 C24 H24 120.2 . . ?
C72 N21 C73 117.9(4) . . ?
C5 C6 C85 121.7(4) . . ?
C5 C6 H6 119.2 . . ?
C85 C6 H6 119.2 . . ?
C28 C25 C26 118.9(4) . . ?
C24 C25 C28 118.0(4) . . ?
C24 C25 C26 123.1(5) . . ?
C2 C3 C4 119.6(4) . . ?
C2 C3 H3 120.2 . . ?
C4 C3 H3 120.2 . . ?
N20 C66 C77 113.9(4) . . ?
N20 C66 C67 124.9(4) . . ?
C67 C66 C77 121.1(4) . . ?
N1 C15 H15A 108.9 . . ?
N1 C15 H15B 108.9 . . ?
N1 C15 C16 113.2(5) . . ?
H15A C15 H15B 107.8 . . ?
C16 C15 H15A 108.9 . . ?
C16 C15 H15B 108.9 . . ?
C30 C27 H27 119.8 . . ?
C26 C27 H27 119.8 . . ?
C26 C27 C30 120.4(5) . . ?
O12 C34 N8 122.2(4) . . ?
O12 C34 C22 120.0(4) . . ?
N8 C34 C22 117.7(4) . . ?
C01Q C53 H53 120.1 . . ?
C54 C53 C01Q 119.7(4) . . ?
C54 C53 H53 120.1 . . ?
C66 C67 H67 121.2 . . ?
C68 C67 C66 117.5(4) . . ?
C68 C67 H67 121.2 . . ?
C67 C68 H68 119.8 . . ?
C67 C68 C69 120.3(5) . . ?
C69 C68 H68 119.8 . . ?
N21 C73 C02G 117.8(4) . . ?
N21 C73 C74 122.7(4) . . ?
C74 C73 C02G 119.5(4) . . ?
O2 C12 N1 121.7(4) . . ?
O2 C12 C1 116.6(4) . . ?
N1 C12 C1 121.5(4) . . ?
C31 C30 C27 122.6(5) . . ?
C29 C30 C27 120.0(4) . . ?
C29 C30 C31 117.5(5) . . ?
N20 C02G C73 118.7(4) . . ?
N20 C02G C69 122.5(4) . . ?
C69 C02G C73 118.8(4) . . ?
C70 C71 H71 119.3 . . ?
C70 C71 C74 121.4(5) . . ?
C74 C71 H71 119.3 . . ?
C68 C69 C70 122.7(4) . . ?
C68 C69 C02G 117.5(4) . . ?
C02G C69 C70 119.8(4) . . ?
C11 C46 H46 120.2 . . ?
C9 C46 C11 119.5(4) . . ?
C9 C46 H46 120.2 . . ?
N8 C38 H38A 109.0 . . ?
N8 C38 H38B 109.0 . . ?
N8 C38 C39 113.0(4) . . ?
H38A C38 H38B 107.8 . . ?
C39 C38 H38A 109.0 . . ?
C39 C38 H38B 109.0 . . ?
C53 C54 H54 120.5 . . ?
C53 C54 C55 119.0(4) . . ?
C55 C54 H54 120.5 . . ?
O19 N18 O20 117.2(4) . . ?
O21 N18 O20 120.4(4) . . ?
O21 N18 O19 122.4(4) . . ?
C25 C26 H26 118.8 . . ?
C27 C26 C25 122.4(5) . . ?
C27 C26 H26 118.8 . . ?
N15 C57 H57A 109.3 . . ?
N15 C57 H57B 109.3 . . ?
N15 C57 C58 111.8(4) . . ?
H57A C57 H57B 107.9 . . ?
C58 C57 H57A 109.3 . . ?
C58 C57 H57B 109.3 . . ?
N15 C59 H59A 109.1 . . ?
N15 C59 H59B 109.1 . . ?
N15 C59 C60 112.5(4) . . ?
H59A C59 H59B 107.8 . . ?
C60 C59 H59A 109.1 . . ?
C60 C59 H59B 109.1 . . ?
N8 C36 H36A 109.4 . . ?
N8 C36 H36B 109.4 . . ?
N8 C36 C37 111.3(4) . . ?
H36A C36 H36B 108.0 . . ?
C37 C36 H36A 109.4 . . ?
C37 C36 H36B 109.4 . . ?
C30 C31 H31 120.3 . . ?
C32 C31 C30 119.3(4) . . ?
C32 C31 H31 120.3 . . ?
C57 C58 H58A 109.5 . . ?
C57 C58 H58B 109.5 . . ?
C57 C58 H58C 109.5 . . ?
H58A C58 H58B 109.5 . . ?
H58A C58 H58C 109.5 . . ?
H58B C58 H58C 109.5 . . ?
N19 C80 H80A 109.4 . . ?
N19 C80 H80B 109.4 . . ?
N19 C80 C81 111.0(5) . . ?
H80A C80 H80B 108.0 . . ?
C81 C80 H80A 109.4 . . ?
C81 C80 H80B 109.4 . . ?
H65A C65 H65B 109.5 . . ?
H65A C65 H65C 109.5 . . ?
H65B C65 H65C 109.5 . . ?
C64 C65 H65A 109.5 . . ?
C64 C65 H65B 109.5 . . ?
C64 C65 H65C 109.5 . . ?
H19A C19 H19B 109.5 . . ?
H19A C19 H19C 109.5 . . ?
H19B C19 H19C 109.5 . . ?
C18 C19 H19A 109.5 . . ?
C18 C19 H19B 109.5 . . ?
C18 C19 H19C 109.5 . . ?
C85 C9 H9 119.7 . . ?
C46 C9 C85 120.5(4) . . ?
C46 C9 H9 119.7 . . ?
N19 C78 H78A 109.2 . . ?
N19 C78 H78B 109.2 . . ?
N19 C78 C79 111.9(5) . . ?
H78A C78 H78B 107.9 . . ?
C79 C78 H78A 109.2 . . ?
C79 C78 H78B 109.2 . . ?
N02V C02Z C03R 178.1(7) . . ?
N10 C33 C32 123.1(5) . . ?
N10 C33 C40 116.8(4) . . ?
C32 C33 C40 120.0(4) . . ?
N12 C64 C65 112.8(5) . . ?
N12 C64 H64A 109.0 . . ?
N12 C64 H64B 109.0 . . ?
C65 C64 H64A 109.0 . . ?
C65 C64 H64B 109.0 . . ?
H64A C64 H64B 107.8 . . ?
N4 C18 C19 111.4(4) . . ?
N4 C18 H18A 109.3 . . ?
N4 C18 H18B 109.3 . . ?
C19 C18 H18A 109.3 . . ?
C19 C18 H18B 109.3 . . ?
H18A C18 H18B 108.0 . . ?
N10 C29 C28 117.8(4) . . ?
N10 C29 C30 122.7(4) . . ?
C30 C29 C28 119.5(4) . . ?
C31 C32 C33 119.0(5) . . ?
C31 C32 H32 120.5 . . ?
C33 C32 H32 120.5 . . ?
C13 C50 H50A 109.5 . . ?
C13 C50 H50B 109.5 . . ?
C13 C50 H50C 109.5 . . ?
H50A C50 H50B 109.5 . . ?
H50A C50 H50C 109.5 . . ?
H50B C50 H50C 109.5 . . ?
O13 C40 N11 123.2(5) . . ?
O13 C40 C33 117.9(5) . . ?
N11 C40 C33 118.9(4) . . ?
C73 C74 C71 120.0(5) . . ?
C75 C74 C73 117.4(5) . . ?
C75 C74 C71 122.6(5) . . ?
O14 C61 N12 121.7(4) . . ?
O14 C61 C55 116.1(4) . . ?
N12 C61 C55 122.0(4) . . ?
H03D C039 H03E 109.5 . . ?
H03D C039 H03F 109.5 . . ?
H03E C039 H03F 109.5 . . ?
C03M C039 H03D 109.5 . . ?
C03M C039 H03E 109.5 . . ?
C03M C039 H03F 109.5 . . ?
H63A C63 H63B 109.5 . . ?
H63A C63 H63C 109.5 . . ?
H63B C63 H63C 109.5 . . ?
C62 C63 H63A 109.5 . . ?
C62 C63 H63B 109.5 . . ?
C62 C63 H63C 109.5 . . ?
N13 C55 C54 122.8(4) . . ?
N13 C55 C61 112.0(4) . . ?
C54 C55 C61 124.8(4) . . ?
C59 C60 H60A 109.5 . . ?
C59 C60 H60B 109.5 . . ?
C59 C60 H60C 109.5 . . ?
H60A C60 H60B 109.5 . . ?
H60A C60 H60C 109.5 . . ?
H60B C60 H60C 109.5 . . ?
H21A C21 H21B 109.5 . . ?
H21A C21 H21C 109.5 . . ?
H21B C21 H21C 109.5 . . ?
C20 C21 H21A 109.5 . . ?
C20 C21 H21B 109.5 . . ?
C20 C21 H21C 109.5 . . ?
N12 C62 C63 112.1(4) . . ?
N12 C62 H62A 109.2 . . ?
N12 C62 H62B 109.2 . . ?
C63 C62 H62A 109.2 . . ?
C63 C62 H62B 109.2 . . ?
H62A C62 H62B 107.9 . . ?
N4 C20 C21 113.1(4) . . ?
N4 C20 H20A 109.0 . . ?
N4 C20 H20B 109.0 . . ?
C21 C20 H20A 109.0 . . ?
C21 C20 H20B 109.0 . . ?
H20A C20 H20B 107.8 . . ?
H42A C42 H42B 109.5 . . ?
H42A C42 H42C 109.5 . . ?
H42B C42 H42C 109.5 . . ?
C41 C42 H42A 109.5 . . ?
C41 C42 H42B 109.5 . . ?
C41 C42 H42C 109.5 . . ?
C15 C16 H16A 109.5 . . ?
C15 C16 H16B 109.5 . . ?
C15 C16 H16C 109.5 . . ?
H16A C16 H16B 109.5 . . ?
H16A C16 H16C 109.5 . . ?
H16B C16 H16C 109.5 . . ?
C78 C79 H79A 109.5 . . ?
C78 C79 H79B 109.5 . . ?
C78 C79 H79C 109.5 . . ?
H79A C79 H79B 109.5 . . ?
H79A C79 H79C 109.5 . . ?
H79B C79 H79C 109.5 . . ?
N21 C72 C76 123.5(5) . . ?
N21 C72 C82 117.2(5) . . ?
C76 C72 C82 119.1(5) . . ?
N11 C43 H43A 109.0 . . ?
N11 C43 H43B 109.0 . . ?
N11 C43 C44 112.7(5) . . ?
H43A C43 H43B 107.8 . . ?
C44 C43 H43A 109.0 . . ?
C44 C43 H43B 109.0 . . ?
N03N C03M C039 179.0(7) . . ?
C72 C76 H76 120.6 . . ?
C75 C76 C72 118.8(5) . . ?
C75 C76 H76 120.6 . . ?
C36 C37 H37A 109.5 . . ?
C36 C37 H37B 109.5 . . ?
C36 C37 H37C 109.5 . . ?
H37A C37 H37B 109.5 . . ?
H37A C37 H37C 109.5 . . ?
H37B C37 H37C 109.5 . . ?
C02Z C03R H03A 109.5 . . ?
C02Z C03R H03B 109.5 . . ?
C02Z C03R H03C 109.5 . . ?
H03A C03R H03B 109.5 . . ?
H03A C03R H03C 109.5 . . ?
H03B C03R H03C 109.5 . . ?
C82 N22 C83 123.8(5) . . ?
C82 N22 C85_1 121.3(7) . . ?
C82 N22 C8B_1 113.6(6) . . ?
C83 N22 C85_1 113.9(7) . . ?
C83 N22 C8B_1 117.8(6) . . ?
C43 C44 H44A 109.5 . . ?
C43 C44 H44B 109.5 . . ?
C43 C44 H44C 109.5 . . ?
H44A C44 H44B 109.5 . . ?
H44A C44 H44C 109.5 . . ?
H44B C44 H44C 109.5 . . ?
C80 C81 H81A 109.5 . . ?
C80 C81 H81B 109.5 . . ?
C80 C81 H81C 109.5 . . ?
H81A C81 H81B 109.5 . . ?
H81A C81 H81C 109.5 . . ?
H81B C81 H81C 109.5 . . ?
C38 C39 H39A 109.5 . . ?
C38 C39 H39B 109.5 . . ?
C38 C39 H39C 109.5 . . ?
H39A C39 H39B 109.5 . . ?
H39A C39 H39C 109.5 . . ?
H39B C39 H39C 109.5 . . ?
C74 C75 H75 120.3 . . ?
C76 C75 C74 119.5(5) . . ?
C76 C75 H75 120.3 . . ?
O26 C82 C72 118.0(5) . . ?
O26 C82 N22 122.7(6) . . ?
N22 C82 C72 119.3(5) . . ?
N11 C41 C42 114.9(4) . . ?
N11 C41 H41A 108.5 . . ?
N11 C41 H41B 108.5 . . ?
C42 C41 H41A 108.5 . . ?
C42 C41 H41B 108.5 . . ?
H41A C41 H41B 107.5 . . ?
H84A C84 H84B 109.5 . . ?
H84A C84 H84C 109.5 . . ?
H84B C84 H84C 109.5 . . ?
C83 C84 H84A 109.5 . . ?
C83 C84 H84B 109.5 . . ?
C83 C84 H84C 109.5 . . ?
N22 C83 C84 114.3(5) . . ?
N22 C83 H83A 108.7 . . ?
N22 C83 H83B 108.7 . . ?
C84 C83 H83A 108.7 . . ?
C84 C83 H83B 108.7 . . ?
H83A C83 H83B 107.6 . . ?
H35A C35 H35B 109.5 . . ?
H35A C35 H35C 109.5 . . ?
H35B C35 H35C 109.5 . . ?
C2_1 C35 H35A 109.5 . . ?
C2_1 C35 H35B 109.5 . . ?
C2_1 C35 H35C 109.5 . . ?
H3AA C3A H3AB 109.5 . . ?
H3AA C3A H3AC 109.5 . . ?
H3AB C3A H3AC 109.5 . . ?
C4A C3A H3AA 109.5 . . ?
C4A C3A H3AB 109.5 . . ?
C4A C3A H3AC 109.5 . . ?
N2A C4A C3A 177(2) . . ?
H86A_1 C86_1 H86B_1 109.5 . . ?
H86A_1 C86_1 H86C_1 109.5 . . ?
H86B_1 C86_1 H86C_1 109.5 . . ?
C85_1 C86_1 H86A_1 109.5 . . ?
C85_1 C86_1 H86B_1 109.5 . . ?
C85_1 C86_1 H86C_1 109.5 . . ?
N22 C85_1 H85A_1 111.1 . . ?
N22 C85_1 H85B_1 111.1 . . ?
C86_1 C85_1 N22 103.2(17) . . ?
C86_1 C85_1 H85A_1 111.1 . . ?
C86_1 C85_1 H85B_1 111.1 . . ?
H85A_1 C85_1 H85B_1 109.1 . . ?
N22 C8B_1 H8BA_1 109.9 . . ?
N22 C8B_1 H8BB_1 109.9 . . ?
H8BA_1 C8B_1 H8BB_1 108.3 . . ?
C10B_1 C8B_1 N22 108.9(11) . . ?
C10B_1 C8B_1 H8BA_1 109.9 . . ?
C10B_1 C8B_1 H8BB_1 109.9 . . ?
C8B_1 C10B_1 H10A_1 109.5 . . ?
C8B_1 C10B_1 H10B_1 109.5 . . ?
C8B_1 C10B_1 H10C_1 109.5 . . ?
H10A_1 C10B_1 H10B_1 109.5 . . ?
H10A_1 C10B_1 H10C_1 109.5 . . ?
H10B_1 C10B_1 H10C_1 109.5 . . ?
N23 C2_1 C35 174.4(12) . . ?

loop_
_geom_bond_atom_site_label_1
_geom_bond_atom_site_label_2
_geom_bond_distance
_geom_bond_site_symmetry_2
_geom_bond_publ_flag
La01 N14 2.739(4) . ?
La01 O14 2.555(3) . ?
La01 O22 2.701(4) . ?
La01 O17 2.647(3) . ?
La01 O15 2.504(3) . ?
La01 O20 2.601(4) . ?
La01 O23 2.738(4) . ?
La01 O25 2.560(3) . ?
La01 O19 2.696(3) . ?
La01 N13 2.732(4) . ?
La01 O16 2.632(3) . ?
La02 O7 2.699(3) . ?
La02 O10 2.761(4) . ?
La02 O6 2.611(3) . ?
La02 O9 2.700(4) . ?
La02 O12 2.542(3) . ?
La02 O2 2.560(3) . ?
La02 O3 2.651(3) . ?
La02 O4 2.638(3) . ?
La02 O1 2.505(3) . ?
La02 N2 2.731(4) . ?
La02 N3 2.736(4) . ?
O7 N5 1.258(5) . ?
O10 N6 1.262(5) . ?
O6 N5 1.284(5) . ?
O9 N6 1.270(6) . ?
N14 C51 1.347(6) . ?
N14 C45 1.332(6) . ?
O14 C61 1.254(5) . ?
O11 N6 1.227(6) . ?
O12 C34 1.249(5) . ?
O2 C12 1.254(5) . ?
O3 N7 1.260(5) . ?
O22 N17 1.265(6) . ?
O4 N7 1.264(5) . ?
O1 C17 1.266(5) . ?
N2 C7 1.359(6) . ?
N2 C1 1.334(6) . ?
O17 N16 1.267(5) . ?
O15 C56 1.260(5) . ?
O20 N18 1.287(5) . ?
O23 N17 1.268(5) . ?
N1 C13 1.475(6) . ?
N1 C15 1.494(6) . ?
N1 C12 1.332(6) . ?
O25 C77 1.245(5) . ?
O19 N18 1.259(5) . ?
O5 N7 1.229(5) . ?
N15 C56 1.327(6) . ?
N15 C57 1.460(6) . ?
N15 C59 1.479(6) . ?
N8 C34 1.325(6) . ?
N8 C38 1.479(6) . ?
N8 C36 1.472(6) . ?
N20 C66 1.322(6) . ?
N20 C02G 1.348(6) . ?
N5 O8 1.226(5) . ?
N19 C77 1.332(6) . ?
N19 C80 1.456(7) . ?
N19 C78 1.467(6) . ?
N3 C8 1.353(6) . ?
N3 C11 1.331(6) . ?
N4 C17 1.323(6) . ?
N4 C18 1.480(6) . ?
N4 C20 1.479(6) . ?
N9 C28 1.344(6) . ?
N9 C22 1.329(6) . ?
N23 C2_1 1.124(13) . ?
O13 C40 1.243(6) . ?
O24 N17 1.228(6) . ?
C49 H49 0.9300 . ?
C49 C14 1.361(7) . ?
C49 C48 1.420(6) . ?
O21 N18 1.218(5) . ?
C51 C52 1.453(6) . ?
C51 C48 1.408(6) . ?
C8 C85 1.419(6) . ?
C8 C7 1.449(6) . ?
N13 C52 1.350(6) . ?
N13 C55 1.331(5) . ?
O18 N16 1.227(5) . ?
C56 C45 1.511(6) . ?
O16 N16 1.271(5) . ?
C10 H10 0.9300 . ?
C10 C45 1.419(6) . ?
C10 C47 1.382(6) . ?
C5 H5 0.9300 . ?
C5 C4 1.444(6) . ?
C5 C6 1.358(7) . ?
C52 C01Q 1.409(6) . ?
C70 H70 0.9300 . ?
C70 C71 1.354(8) . ?
C70 C69 1.447(6) . ?
C85 C6 1.431(6) . ?
C85 C9 1.399(7) . ?
C28 C25 1.425(6) . ?
C28 C29 1.452(6) . ?
N12 C64 1.476(6) . ?
N12 C61 1.334(6) . ?
N12 C62 1.477(6) . ?
C14 H14 0.9300 . ?
C14 C01Q 1.441(6) . ?
C23 H23 0.9300 . ?
C23 C22 1.401(7) . ?
C23 C24 1.390(7) . ?
C77 C66 1.514(7) . ?
N11 C40 1.339(7) . ?
N11 C43 1.475(7) . ?
N11 C41 1.470(7) . ?
C7 C4 1.404(6) . ?
C2 H2 0.9300 . ?
C2 C1 1.396(6) . ?
C2 C3 1.382(7) . ?
C1 C12 1.512(6) . ?
C01Q C53 1.403(6) . ?
C17 C11 1.511(6) . ?
C48 C47 1.408(6) . ?
C22 C34 1.506(6) . ?
C11 C46 1.411(6) . ?
C13 H13A 0.9700 . ?
C13 H13B 0.9700 . ?
C13 C50 1.519(7) . ?
C47 H47 0.9300 . ?
N10 C33 1.330(6) . ?
N10 C29 1.352(6) . ?
C4 C3 1.396(7) . ?
C24 H24 0.9300 . ?
C24 C25 1.386(7) . ?
N21 C73 1.361(6) . ?
N21 C72 1.326(6) . ?
C6 H6 0.9300 . ?
C25 C26 1.443(6) . ?
C3 H3 0.9300 . ?
C66 C67 1.411(7) . ?
C15 H15A 0.9700 . ?
C15 H15B 0.9700 . ?
C15 C16 1.505(8) . ?
C27 H27 0.9300 . ?
C27 C30 1.442(7) . ?
C27 C26 1.333(8) . ?
C53 H53 0.9300 . ?
C53 C54 1.372(7) . ?
C67 H67 0.9300 . ?
C67 C68 1.355(7) . ?
C68 H68 0.9300 . ?
C68 C69 1.407(7) . ?
C73 C02G 1.441(6) . ?
C73 C74 1.418(6) . ?
O26 C82 1.238(6) . ?
C30 C31 1.415(7) . ?
C30 C29 1.412(6) . ?
C02G C69 1.423(6) . ?
C71 H71 0.9300 . ?
C71 C74 1.421(8) . ?
C46 H46 0.9300 . ?
C46 C9 1.362(7) . ?
C38 H38A 0.9700 . ?
C38 H38B 0.9700 . ?
C38 C39 1.510(8) . ?
C54 H54 0.9300 . ?
C54 C55 1.402(6) . ?
C26 H26 0.9300 . ?
C57 H57A 0.9700 . ?
C57 H57B 0.9700 . ?
C57 C58 1.532(7) . ?
C59 H59A 0.9700 . ?
C59 H59B 0.9700 . ?
C59 C60 1.536(8) . ?
C36 H36A 0.9700 . ?
C36 H36B 0.9700 . ?
C36 C37 1.512(9) . ?
C31 H31 0.9300 . ?
C31 C32 1.369(8) . ?
C58 H58A 0.9600 . ?
C58 H58B 0.9600 . ?
C58 H58C 0.9600 . ?
C80 H80A 0.9700 . ?
C80 H80B 0.9700 . ?
C80 C81 1.486(10) . ?
C65 H65A 0.9600 . ?
C65 H65B 0.9600 . ?
C65 H65C 0.9600 . ?
C65 C64 1.515(9) . ?
N02V C02Z 1.128(8) . ?
C19 H19A 0.9600 . ?
C19 H19B 0.9600 . ?
C19 H19C 0.9600 . ?
C19 C18 1.527(7) . ?
C9 H9 0.9300 . ?
C78 H78A 0.9700 . ?
C78 H78B 0.9700 . ?
C78 C79 1.525(9) . ?
C02Z C03R 1.451(8) . ?
C33 C32 1.408(7) . ?
C33 C40 1.505(7) . ?
C64 H64A 0.9700 . ?
C64 H64B 0.9700 . ?
C18 H18A 0.9700 . ?
C18 H18B 0.9700 . ?
C32 H32 0.9300 . ?
C50 H50A 0.9600 . ?
C50 H50B 0.9600 . ?
C50 H50C 0.9600 . ?
C74 C75 1.405(7) . ?
C61 C55 1.522(6) . ?
C039 H03D 0.9600 . ?
C039 H03E 0.9600 . ?
C039 H03F 0.9600 . ?
C039 C03M 1.449(9) . ?
C63 H63A 0.9600 . ?
C63 H63B 0.9600 . ?
C63 H63C 0.9600 . ?
C63 C62 1.522(7) . ?
C60 H60A 0.9600 . ?
C60 H60B 0.9600 . ?
C60 H60C 0.9600 . ?
C21 H21A 0.9600 . ?
C21 H21B 0.9600 . ?
C21 H21C 0.9600 . ?
C21 C20 1.506(8) . ?
C62 H62A 0.9700 . ?
C62 H62B 0.9700 . ?
C20 H20A 0.9700 . ?
C20 H20B 0.9700 . ?
C42 H42A 0.9600 . ?
C42 H42B 0.9600 . ?
C42 H42C 0.9600 . ?
C42 C41 1.513(7) . ?
C16 H16A 0.9600 . ?
C16 H16B 0.9600 . ?
C16 H16C 0.9600 . ?
C79 H79A 0.9600 . ?
C79 H79B 0.9600 . ?
C79 H79C 0.9600 . ?
C72 C76 1.404(7) . ?
C72 C82 1.504(7) . ?
C43 H43A 0.9700 . ?
C43 H43B 0.9700 . ?
C43 C44 1.513(8) . ?
C03M N03N 1.130(8) . ?
C76 H76 0.9300 . ?
C76 C75 1.378(8) . ?
C37 H37A 0.9600 . ?
C37 H37B 0.9600 . ?
C37 H37C 0.9600 . ?
C03R H03A 0.9600 . ?
C03R H03B 0.9600 . ?
C03R H03C 0.9600 . ?
N22 C82 1.345(7) . ?
N22 C83 1.495(7) . ?
N22 C85_1 1.588(19) . ?
N22 C8B_1 1.503(11) . ?
C44 H44A 0.9600 . ?
C44 H44B 0.9600 . ?
C44 H44C 0.9600 . ?
C81 H81A 0.9600 . ?
C81 H81B 0.9600 . ?
C81 H81C 0.9600 . ?
C39 H39A 0.9600 . ?
C39 H39B 0.9600 . ?
C39 H39C 0.9600 . ?
C75 H75 0.9300 . ?
C41 H41A 0.9700 . ?
C41 H41B 0.9700 . ?
C84 H84A 0.9600 . ?
C84 H84B 0.9600 . ?
C84 H84C 0.9600 . ?
C84 C83 1.512(9) . ?
C83 H83A 0.9700 . ?
C83 H83B 0.9700 . ?
C35 H35A 0.9600 . ?
C35 H35B 0.9600 . ?
C35 H35C 0.9600 . ?
C35 C2_1 1.398(12) . ?
C3A H3AA 0.9600 . ?
C3A H3AB 0.9600 . ?
C3A H3AC 0.9600 . ?
C3A C4A 1.314(14) . ?
C4A N2A 1.140(18) . ?
C86_1 H86A_1 0.9600 . ?
C86_1 H86B_1 0.9600 . ?
C86_1 H86C_1 0.9600 . ?
C86_1 C85_1 1.47(3) . ?
C85_1 H85A_1 0.9700 . ?
C85_1 H85B_1 0.9700 . ?
C8B_1 H8BA_1 0.9700 . ?
C8B_1 H8BB_1 0.9700 . ?
C8B_1 C10B_1 1.45(2) . ?
C10B_1 H10A_1 0.9600 . ?
C10B_1 H10B_1 0.9600 . ?
C10B_1 H10C_1 0.9600 . ?

loop_
_geom_torsion_atom_site_label_1
_geom_torsion_atom_site_label_2
_geom_torsion_atom_site_label_3
_geom_torsion_atom_site_label_4
_geom_torsion
_geom_torsion_site_symmetry_1
_geom_torsion_site_symmetry_2
_geom_torsion_site_symmetry_3
_geom_torsion_site_symmetry_4
_geom_torsion_publ_flag
La01 N14 C51 C52 1.1(5) . . . . ?
La01 N14 C51 C48 178.8(3) . . . . ?
La01 N14 C45 C56 -5.5(4) . . . . ?
La01 N14 C45 C10 -179.0(3) . . . . ?
La01 O14 C61 N12 137.9(4) . . . . ?
La01 O14 C61 C55 -45.4(5) . . . . ?
La01 O22 N17 O23 1.2(4) . . . . ?
La01 O22 N17 O24 -178.0(4) . . . . ?
La01 O17 N16 O18 171.7(4) . . . . ?
La01 O17 N16 O16 -7.4(4) . . . . ?
La01 O15 C56 N15 -135.4(3) . . . . ?
La01 O15 C56 C45 45.2(5) . . . . ?
La01 O20 N18 O19 5.4(4) . . . . ?
La01 O20 N18 O21 -174.1(4) . . . . ?
La01 O23 N17 O22 -1.2(4) . . . . ?
La01 O23 N17 O24 178.0(4) . . . . ?
La01 O25 C77 N19 124.5(5) . . . . ?
La01 O25 C77 C66 -55.6(7) . . . . ?
La01 O19 N18 O20 -5.2(4) . . . . ?
La01 O19 N18 O21 174.3(4) . . . . ?
La01 N13 C52 C51 4.1(5) . . . . ?
La01 N13 C52 C01Q -175.5(3) . . . . ?
La01 N13 C55 C54 173.6(3) . . . . ?
La01 N13 C55 C61 0.9(4) . . . . ?
La01 O16 N16 O17 7.5(4) . . . . ?
La01 O16 N16 O18 -171.6(4) . . . . ?
La02 O7 N5 O6 5.0(4) . . . . ?
La02 O7 N5 O8 -175.7(4) . . . . ?
La02 O10 N6 O9 -1.2(4) . . . . ?
La02 O10 N6 O11 178.7(4) . . . . ?
La02 O6 N5 O7 -5.2(4) . . . . ?
La02 O6 N5 O8 175.5(4) . . . . ?
La02 O9 N6 O10 1.3(4) . . . . ?
La02 O9 N6 O11 -178.7(4) . . . . ?
La02 O12 C34 N8 -119.8(5) . . . . ?
La02 O12 C34 C22 59.9(7) . . . . ?
La02 O2 C12 N1 -138.7(4) . . . . ?
La02 O2 C12 C1 44.7(5) . . . . ?
La02 O3 N7 O4 -6.1(4) . . . . ?
La02 O3 N7 O5 172.8(4) . . . . ?
La02 O4 N7 O3 6.2(4) . . . . ?
La02 O4 N7 O5 -172.8(4) . . . . ?
La02 O1 C17 N4 135.9(3) . . . . ?
La02 O1 C17 C11 -44.9(5) . . . . ?
La02 N2 C7 C8 -2.5(5) . . . . ?
La02 N2 C7 C4 176.2(3) . . . . ?
La02 N2 C1 C2 -173.5(3) . . . . ?
La02 N2 C1 C12 -1.7(5) . . . . ?
La02 N3 C8 C85 179.9(3) . . . . ?
La02 N3 C8 C7 -2.2(5) . . . . ?
La02 N3 C11 C17 6.6(4) . . . . ?
La02 N3 C11 C46 179.5(3) . . . . ?
N14 C51 C52 N13 -3.3(6) . . . . ?
N14 C51 C52 C01Q 176.3(4) . . . . ?
N14 C51 C48 C49 -177.8(4) . . . . ?
N14 C51 C48 C47 0.5(6) . . . . ?
O14 C61 C55 N13 27.5(5) . . . . ?
O14 C61 C55 C54 -145.0(4) . . . . ?
O1 C17 C11 N3 22.2(5) . . . . ?
O1 C17 C11 C46 -150.3(4) . . . . ?
N2 C7 C4 C5 178.8(4) . . . . ?
N2 C7 C4 C3 -2.0(6) . . . . ?
N2 C1 C12 O2 -26.6(6) . . . . ?
N2 C1 C12 N1 156.8(4) . . . . ?
O15 C56 C45 N14 -23.1(5) . . . . ?
O15 C56 C45 C10 150.0(4) . . . . ?
O25 C77 C66 N20 -91.1(5) . . . . ?
O25 C77 C66 C67 89.0(6) . . . . ?
N15 C56 C45 N14 157.6(4) . . . . ?
N15 C56 C45 C10 -29.3(7) . . . . ?
N20 C66 C67 C68 1.3(7) . . . . ?
N20 C02G C69 C70 -179.0(4) . . . . ?
N20 C02G C69 C68 0.4(6) . . . . ?
N19 C77 C66 N20 88.8(5) . . . . ?
N19 C77 C66 C67 -91.2(5) . . . . ?
N3 C8 C85 C6 177.6(4) . . . . ?
N3 C8 C85 C9 -0.9(6) . . . . ?
N3 C8 C7 N2 3.0(6) . . . . ?
N3 C8 C7 C4 -175.7(4) . . . . ?
N3 C11 C46 C9 2.0(7) . . . . ?
N4 C17 C11 N3 -158.7(4) . . . . ?
N4 C17 C11 C46 28.9(7) . . . . ?
N9 C28 C25 C24 -2.0(7) . . . . ?
N9 C28 C25 C26 178.2(4) . . . . ?
N9 C28 C29 N10 4.4(6) . . . . ?
N9 C28 C29 C30 -177.0(4) . . . . ?
N9 C22 C34 O12 88.3(5) . . . . ?
N9 C22 C34 N8 -92.0(5) . . . . ?
C49 C14 C01Q C52 0.6(6) . . . . ?
C49 C14 C01Q C53 179.2(4) . . . . ?
C49 C48 C47 C10 177.1(4) . . . . ?
C51 N14 C45 C56 173.1(4) . . . . ?
C51 N14 C45 C10 -0.4(6) . . . . ?
C51 C52 C01Q C14 1.3(6) . . . . ?
C51 C52 C01Q C53 -177.4(4) . . . . ?
C51 C48 C47 C10 -1.1(6) . . . . ?
C8 N3 C11 C17 -173.7(4) . . . . ?
C8 N3 C11 C46 -0.7(6) . . . . ?
C8 C85 C6 C5 -1.5(7) . . . . ?
C8 C85 C9 C46 2.2(7) . . . . ?
C8 C7 C4 C5 -2.6(6) . . . . ?
C8 C7 C4 C3 176.6(4) . . . . ?
N13 C52 C01Q C14 -179.1(4) . . . . ?
N13 C52 C01Q C53 2.2(6) . . . . ?
C56 N15 C57 C58 105.8(5) . . . . ?
C56 N15 C59 C60 79.3(6) . . . . ?
C5 C4 C3 C2 -178.8(4) . . . . ?
C52 C51 C48 C49 -0.1(6) . . . . ?
C52 C51 C48 C47 178.2(4) . . . . ?
C52 N13 C55 C54 -2.0(6) . . . . ?
C52 N13 C55 C61 -174.7(4) . . . . ?
C52 C01Q C53 C54 -2.1(6) . . . . ?
C45 N14 C51 C52 -177.4(4) . . . . ?
C45 N14 C51 C48 0.3(6) . . . . ?
C45 C10 C47 C48 1.0(7) . . . . ?
C70 C71 C74 C73 1.1(8) . . . . ?
C70 C71 C74 C75 -178.7(5) . . . . ?
C85 C8 C7 N2 -179.0(4) . . . . ?
C85 C8 C7 C4 2.3(6) . . . . ?
C28 N9 C22 C23 0.3(7) . . . . ?
C28 N9 C22 C34 -177.9(4) . . . . ?
C28 C25 C26 C27 0.6(8) . . . . ?
N12 C61 C55 N13 -155.7(4) . . . . ?
N12 C61 C55 C54 31.7(7) . . . . ?
C14 C49 C48 C51 2.1(7) . . . . ?
C14 C49 C48 C47 -176.1(4) . . . . ?
C14 C01Q C53 C54 179.2(4) . . . . ?
C23 C22 C34 O12 -90.0(6) . . . . ?
C23 C22 C34 N8 89.7(5) . . . . ?
C23 C24 C25 C28 1.7(7) . . . . ?
C23 C24 C25 C26 -178.5(5) . . . . ?
C77 N19 C80 C81 96.6(6) . . . . ?
C77 N19 C78 C79 98.7(6) . . . . ?
C77 C66 C67 C68 -178.8(4) . . . . ?
C7 N2 C1 C2 3.5(6) . . . . ?
C7 N2 C1 C12 175.3(4) . . . . ?
C7 C8 C85 C6 -0.2(6) . . . . ?
C7 C8 C85 C9 -178.8(4) . . . . ?
C7 C4 C3 C2 2.0(7) . . . . ?
C2 C1 C12 O2 144.9(4) . . . . ?
C2 C1 C12 N1 -31.7(7) . . . . ?
C1 N2 C7 C8 -179.3(4) . . . . ?
C1 N2 C7 C4 -0.7(6) . . . . ?
C1 C2 C3 C4 0.5(7) . . . . ?
C01Q C53 C54 C55 0.2(7) . . . . ?
C17 N4 C18 C19 -105.9(5) . . . . ?
C17 N4 C20 C21 -76.8(6) . . . . ?
C17 C11 C46 C9 173.8(4) . . . . ?
C48 C49 C14 C01Q -2.3(7) . . . . ?
C48 C51 C52 N13 178.9(4) . . . . ?
C48 C51 C52 C01Q -1.5(6) . . . . ?
C22 N9 C28 C25 1.0(6) . . . . ?
C22 N9 C28 C29 -177.9(4) . . . . ?
C22 C23 C24 C25 -0.5(7) . . . . ?
C11 N3 C8 C85 0.2(6) . . . . ?
C11 N3 C8 C7 178.1(4) . . . . ?
C11 C46 C9 C85 -2.7(7) . . . . ?
C13 N1 C15 C16 -84.6(6) . . . . ?
C13 N1 C12 O2 162.0(4) . . . . ?
C13 N1 C12 C1 -21.5(7) . . . . ?
C47 C10 C45 N14 -0.3(7) . . . . ?
C47 C10 C45 C56 -172.8(4) . . . . ?
N10 C33 C32 C31 -3.0(8) . . . . ?
N10 C33 C40 O13 -136.1(5) . . . . ?
N10 C33 C40 N11 42.0(6) . . . . ?
C4 C5 C6 C85 1.1(7) . . . . ?
C24 C23 C22 N9 -0.6(7) . . . . ?
C24 C23 C22 C34 177.5(4) . . . . ?
C24 C25 C26 C27 -179.2(5) . . . . ?
N21 C73 C02G N20 -4.2(6) . . . . ?
N21 C73 C02G C69 174.5(4) . . . . ?
N21 C73 C74 C71 -176.0(4) . . . . ?
N21 C73 C74 C75 3.7(7) . . . . ?
N21 C72 C76 C75 4.2(8) . . . . ?
N21 C72 C82 O26 133.2(5) . . . . ?
N21 C72 C82 N22 -45.5(7) . . . . ?
C6 C5 C4 C7 0.9(7) . . . . ?
C6 C5 C4 C3 -178.2(4) . . . . ?
C6 C85 C9 C46 -176.3(4) . . . . ?
C25 C28 C29 N10 -174.5(4) . . . . ?
C25 C28 C29 C30 4.1(6) . . . . ?
C3 C2 C1 N2 -3.5(7) . . . . ?
C3 C2 C1 C12 -174.2(4) . . . . ?
C66 N20 C02G C73 179.3(4) . . . . ?
C66 N20 C02G C69 0.6(6) . . . . ?
C66 C67 C68 C69 -0.1(7) . . . . ?
C15 N1 C13 C50 -73.8(6) . . . . ?
C15 N1 C12 O2 -6.8(7) . . . . ?
C15 N1 C12 C1 169.6(4) . . . . ?
C27 C30 C31 C32 -175.6(5) . . . . ?
C27 C30 C29 C28 -2.8(7) . . . . ?
C27 C30 C29 N10 175.6(4) . . . . ?
C34 N8 C38 C39 -104.8(6) . . . . ?
C34 N8 C36 C37 -92.3(6) . . . . ?
C53 C54 C55 N13 2.0(7) . . . . ?
C53 C54 C55 C61 173.7(4) . . . . ?
C67 C68 C69 C70 178.7(5) . . . . ?
C67 C68 C69 C02G -0.7(7) . . . . ?
C73 N21 C72 C76 -3.0(7) . . . . ?
C73 N21 C72 C82 -178.9(4) . . . . ?
C73 C02G C69 C70 2.4(6) . . . . ?
C73 C02G C69 C68 -178.2(4) . . . . ?
C73 C74 C75 C76 -2.4(7) . . . . ?
C12 N1 C13 C50 117.2(5) . . . . ?
C12 N1 C15 C16 85.4(6) . . . . ?
C30 C27 C26 C25 0.6(8) . . . . ?
C30 C31 C32 C33 -0.7(8) . . . . ?
C02G N20 C66 C77 178.5(4) . . . . ?
C02G N20 C66 C67 -1.5(7) . . . . ?
C02G C73 C74 C71 2.7(7) . . . . ?
C02G C73 C74 C75 -177.6(4) . . . . ?
C71 C70 C69 C68 -178.1(5) . . . . ?
C71 C70 C69 C02G 1.3(7) . . . . ?
C71 C74 C75 C76 177.4(5) . . . . ?
C69 C70 C71 C74 -3.0(8) . . . . ?
C38 N8 C34 O12 -176.7(4) . . . . ?
C38 N8 C34 C22 3.7(7) . . . . ?
C38 N8 C36 C37 84.1(6) . . . . ?
C26 C27 C30 C31 179.9(5) . . . . ?
C26 C27 C30 C29 0.5(8) . . . . ?
C57 N15 C56 O15 173.8(4) . . . . ?
C57 N15 C56 C45 -6.9(7) . . . . ?
C57 N15 C59 C60 -96.4(5) . . . . ?
C59 N15 C56 O15 -1.3(6) . . . . ?
C59 N15 C56 C45 178.0(4) . . . . ?
C59 N15 C57 C58 -79.0(6) . . . . ?
C36 N8 C34 O12 -0.6(7) . . . . ?
C36 N8 C34 C22 179.8(4) . . . . ?
C36 N8 C38 C39 79.1(6) . . . . ?
C31 C30 C29 C28 177.7(4) . . . . ?
C31 C30 C29 N10 -3.8(7) . . . . ?
C80 N19 C77 O25 -0.2(7) . . . . ?
C80 N19 C77 C66 180.0(5) . . . . ?
C80 N19 C78 C79 -84.7(7) . . . . ?
C9 C85 C6 C5 177.0(5) . . . . ?
C78 N19 C77 O25 176.4(5) . . . . ?
C78 N19 C77 C66 -3.5(7) . . . . ?
C78 N19 C80 C81 -80.1(7) . . . . ?
C33 N10 C29 C28 178.8(4) . . . . ?
C33 N10 C29 C30 0.4(7) . . . . ?
C64 N12 C61 O14 5.3(7) . . . . ?
C64 N12 C61 C55 -171.3(4) . . . . ?
C64 N12 C62 C63 74.8(6) . . . . ?
C18 N4 C17 O1 -173.7(4) . . . . ?
C18 N4 C17 C11 7.2(7) . . . . ?
C18 N4 C20 C21 99.7(5) . . . . ?
C29 C28 C25 C24 176.9(4) . . . . ?
C29 C28 C25 C26 -3.0(6) . . . . ?
C29 N10 C33 C32 3.1(7) . . . . ?
C29 N10 C33 C40 178.2(4) . . . . ?
C29 C30 C31 C32 3.8(7) . . . . ?
C32 C33 C40 O13 39.2(7) . . . . ?
C32 C33 C40 N11 -142.8(5) . . . . ?
C40 N11 C43 C44 -90.7(7) . . . . ?
C40 N11 C41 C42 -110.0(6) . . . . ?
C40 C33 C32 C31 -177.9(5) . . . . ?
C74 C73 C02G N20 177.0(4) . . . . ?
C74 C73 C02G C69 -4.3(6) . . . . ?
C61 N12 C64 C65 -86.1(6) . . . . ?
C61 N12 C62 C63 -116.1(5) . . . . ?
C55 N13 C52 C51 179.4(4) . . . . ?
C55 N13 C52 C01Q -0.2(6) . . . . ?
C62 N12 C64 C65 83.9(5) . . . . ?
C62 N12 C61 O14 -163.8(4) . . . . ?
C62 N12 C61 C55 19.6(7) . . . . ?
C20 N4 C17 O1 2.3(6) . . . . ?
C20 N4 C17 C11 -176.8(4) . . . . ?
C20 N4 C18 C19 77.9(5) . . . . ?
C72 N21 C73 C02G -179.8(4) . . . . ?
C72 N21 C73 C74 -1.1(7) . . . . ?
C72 C76 C75 C74 -1.3(8) . . . . ?
C43 N11 C40 O13 6.7(7) . . . . ?
C43 N11 C40 C33 -171.3(4) . . . . ?
C43 N11 C41 C42 79.0(5) . . . . ?
C76 C72 C82 O26 -42.9(7) . . . . ?
C76 C72 C82 N22 138.4(6) . . . . ?
C82 C72 C76 C75 -180.0(5) . . . . ?
C82 N22 C83 C84 106.8(7) . . . . ?
C82 N22 C85_1 C86_1 108.9(14) . . . . ?
C82 N22 C8B_1 C10B_1 -130.1(13) . . . . ?
C41 N11 C40 O13 -164.0(5) . . . . ?
C41 N11 C40 C33 18.0(7) . . . . ?
C41 N11 C43 C44 81.0(7) . . . . ?
C83 N22 C82 O26 167.9(6) . . . . ?
C83 N22 C82 C72 -13.5(9) . . . . ?
C83 N22 C85_1 C86_1 -82.1(16) . . . . ?
C83 N22 C8B_1 C10B_1 73.4(15) . . . . ?
C85_1 N22 C82 O26 -24.3(13) . . . . ?
C85_1 N22 C82 C72 154.3(10) . . . . ?
C85_1 N22 C83 C84 -61.8(11) . . . . ?
C8B_1 N22 C82 O26 13.0(11) . . . . ?
C8B_1 N22 C82 C72 -168.4(8) . . . . ?
C8B_1 N22 C83 C84 -99.3(9) . . . . ?

loop_
_twin_individual_id
_twin_individual_mass_fraction_refined
1 0.531(14)
2 0.469(14)
